data_1540422
loop_
_publ_author_name
'Zhao, Na'
'Ai, Na'
'Cai, Mian'
'Wang, Xiao'
'Pei, Jian'
'Wan, Xiaobo'

_publ_section_title
;
 Thiophene-fused isoindigo based conjugated polymers for ambipolar organic
 field-effect transistors
;
_journal_issue 1
_journal_name_full 'Polym. Chem.'
_journal_page_first 235
_journal_paper_doi 10.1039/C5PY01488C
_journal_volume 7
_journal_year 2016
_chemical_formula_moiety 'C22 H27 Br Cl N O2 S'
_chemical_formula_sum 'C22 H27 Br Cl N O2 S'
_chemical_formula_weight 484.87
_chemical_name_systematic 3-bromo-4-chloro-5-dodecyl-5H-thieno[2,3-f]indole-6,7-dione
_space_group_IT_number 2
_symmetry_cell_setting triclinic
_symmetry_space_group_name_Hall '-P 1'
_symmetry_space_group_name_H-M 'P -1'
_atom_sites_solution_hydrogens geom
_atom_sites_solution_primary direct
_atom_sites_solution_secondary difmap
_audit_creation_method SHELXL-97
_audit_update_record
;
2015-09-07 deposited with the CCDC.
2015-10-23 downloaded from the CCDC.
;
_cell_angle_alpha 110.3140(10)
_cell_angle_beta 90.5180(10)
_cell_angle_gamma 114.6150(10)
_cell_formula_units_Z 8
_cell_length_a 15.2293(8)
_cell_length_b 17.6141(9)
_cell_length_c 19.9261(10)
_cell_measurement_reflns_used 5756
_cell_measurement_temperature 173(2)
_cell_measurement_theta_max 25.69
_cell_measurement_theta_min 2.22
_cell_volume 4482.6(4)
_computing_structure_refinement 'SHELXL-97 (Sheldrick, 1997)'
_computing_structure_solution 'SHELXS-97 (Sheldrick, 1990)'
_diffrn_ambient_temperature 173(2)
_diffrn_measured_fraction_theta_full 0.985
_diffrn_measured_fraction_theta_max 0.985
_diffrn_measurement_device_type 'Rigaku Saturn724 CCD'
_diffrn_radiation_monochromator graphite
_diffrn_radiation_source 'fine-focus sealed tube'
_diffrn_radiation_type MoK\a
_diffrn_radiation_wavelength 0.71073
_diffrn_reflns_av_R_equivalents 0.0420
_diffrn_reflns_av_sigmaI/netI 0.0807
_diffrn_reflns_limit_h_max 18
_diffrn_reflns_limit_h_min -18
_diffrn_reflns_limit_k_max 21
_diffrn_reflns_limit_k_min -21
_diffrn_reflns_limit_l_max 24
_diffrn_reflns_limit_l_min -24
_diffrn_reflns_number 36121
_diffrn_reflns_theta_full 26.30
_diffrn_reflns_theta_max 26.30
_diffrn_reflns_theta_min 1.11
_exptl_absorpt_coefficient_mu 2.064
_exptl_absorpt_correction_T_max 0.7454
_exptl_absorpt_correction_T_min 0.6742
_exptl_absorpt_correction_type multi-scan
_exptl_absorpt_process_details 'SADABS (Bruker, 2011)'
_exptl_crystal_colour orange
_exptl_crystal_density_diffrn 1.437
_exptl_crystal_density_method 'not measured'
_exptl_crystal_description block
_exptl_crystal_F_000 2000
_exptl_crystal_recrystallization_method 'Re-crystallisation from solvent: ethyl acetate/hexane'
_exptl_crystal_size_max 0.25
_exptl_crystal_size_mid 0.23
_exptl_crystal_size_min 0.20
_refine_diff_density_max 0.412
_refine_diff_density_min -0.629
_refine_diff_density_rms 0.076
_refine_ls_extinction_method none
_refine_ls_goodness_of_fit_ref 1.047
_refine_ls_hydrogen_treatment constr
_refine_ls_matrix_type full
_refine_ls_number_parameters 1373
_refine_ls_number_reflns 17885
_refine_ls_number_restraints 1588
_refine_ls_restrained_S_all 1.036
_refine_ls_R_factor_all 0.0954
_refine_ls_R_factor_gt 0.0453
_refine_ls_shift/su_max 0.003
_refine_ls_shift/su_mean 0.000
_refine_ls_structure_factor_coef Fsqd
_refine_ls_weighting_details 'calc w=1/[\s^2^(Fo^2^)+(0.0288P)^2^+0.0000P] where P=(Fo^2^+2Fc^2^)/3'
_refine_ls_weighting_scheme calc
_refine_ls_wR_factor_gt 0.0829
_refine_ls_wR_factor_ref 0.0956
_reflns_number_gt 10906
_reflns_number_total 17885
_reflns_threshold_expression >2sigma(I)
_cod_data_source_file c5py01488c2.cif
_cod_data_source_block 1
_cod_depositor_comments
;
The following automatic conversions were performed:

'_symmetry_cell_setting' value 'Triclinic' changed to 'triclinic'
according to
/usr/data/users/saulius/crontab/automatic-downloads/rss-feeds/RSC/lib/dictionaries/cif_core.dic
dictionary named 'cif_core.dic' version 2.4.2 from 2011-04-26.

Automatic conversion script
Id: cif_fix_values 3271 2015-04-21 07:52:19Z andrius 

 Adding full bibliography for 1540421--1540422.cif.
;
_cod_original_sg_symbol_Hall '-P 1   '
_cod_original_sg_symbol_H-M 'P-1   '
_cod_database_code 1540422

loop_
_symmetry_equiv_pos_as_xyz
'x, y, z'
'-x, -y, -z'

loop_
_atom_site_label
_atom_site_type_symbol
_atom_site_fract_x
_atom_site_fract_y
_atom_site_fract_z
_atom_site_U_iso_or_equiv
_atom_site_adp_type
_atom_site_occupancy
_atom_site_symmetry_multiplicity
_atom_site_calc_flag
_atom_site_refinement_flags
_atom_site_disorder_assembly
_atom_site_disorder_group
Br1A Br 0.56341(3) 0.45112(3) 1.133485(18) 0.04168(11) Uani 1 1 d . . .
Br1B Br 0.08771(3) 0.48387(3) 1.119424(19) 0.04119(11) Uani 1 1 d . . .
Br1C Br 0.87587(3) 0.97185(3) 0.629712(18) 0.04147(11) Uani 1 1 d . . .
Br1D Br 1.37873(3) 0.95774(3) 0.626915(18) 0.04192(11) Uani 1 1 d . . .
C1A C 0.4271(2) 0.5067(2) 1.10217(17) 0.0318(9) Uani 1 1 d . . .
H1A H 0.4512 0.5525 1.1499 0.038 Uiso 1 1 calc R . .
C2A C 0.4618(2) 0.4452(2) 1.07459(16) 0.0283(8) Uani 1 1 d . . .
C3A C 0.4245(2) 0.3054(2) 0.95359(17) 0.0256(8) Uani 1 1 d . . .
C4A C 0.2931(2) 0.1515(2) 0.77008(18) 0.0303(8) Uani 1 1 d . F .
C5A C 0.2460(2) 0.2161(2) 0.79105(17) 0.0264(8) Uani 1 1 d . . .
C6A C 0.2844(2) 0.3535(2) 0.90827(16) 0.0278(8) Uani 1 1 d . . .
H6A H 0.2368 0.3686 0.8929 0.033 Uiso 1 1 calc R . .
C7A C 0.4136(2) 0.3814(2) 1.00116(16) 0.0234(8) Uani 1 1 d . . .
C8A C 0.3430(2) 0.4036(2) 0.97721(16) 0.0259(8) Uani 1 1 d . . .
C9A C 0.3674(2) 0.2571(2) 0.88514(16) 0.0238(8) Uani 1 1 d . F .
C10A C 0.2981(2) 0.2819(2) 0.86361(16) 0.0250(8) Uani 1 1 d . . .
C1B C -0.0925(2) 0.4882(2) 1.11207(18) 0.0351(9) Uani 1 1 d . . .
H1B H -0.0686 0.5326 1.1603 0.042 Uiso 1 1 calc R . .
C2B C -0.0402(2) 0.4481(2) 1.07479(16) 0.0274(8) Uani 1 1 d . . .
C3B C -0.0634(2) 0.3253(2) 0.94638(16) 0.0254(8) Uani 1 1 d . . .
C4B C -0.1994(2) 0.1690(2) 0.76422(18) 0.0330(9) Uani 1 1 d . . .
C5B C -0.2684(2) 0.2093(2) 0.79652(17) 0.0288(8) Uani 1 1 d . . .
C6B C -0.2478(2) 0.3257(2) 0.92335(17) 0.0304(8) Uani 1 1 d . . .
H6B H -0.3093 0.3258 0.9151 0.036 Uiso 1 1 calc R . .
C7B C -0.0909(2) 0.3826(2) 1.00243(16) 0.0262(8) Uani 1 1 d . . .
C8B C -0.1833(2) 0.3804(2) 0.99007(16) 0.0266(8) Uani 1 1 d . . .
C9B C -0.1280(2) 0.2700(2) 0.88168(16) 0.0244(8) Uani 1 1 d . . .
C10B C -0.2181(2) 0.2720(2) 0.87054(16) 0.0253(8) Uani 1 1 d . . .
C1C C 1.0661(2) 1.0006(2) 0.60611(17) 0.0326(9) Uani 1 1 d . . .
H1C H 1.0889 1.0483 0.6529 0.039 Uiso 1 1 calc R . .
C2C C 0.9694(2) 0.9480(2) 0.57674(16) 0.0266(8) Uani 1 1 d . . .
C3C C 0.8636(2) 0.8114(2) 0.45611(16) 0.0243(8) Uani 1 1 d . . .
C4C C 0.8355(2) 0.6431(2) 0.27728(18) 0.0312(9) Uani 1 1 d . . .
C5C C 0.9480(3) 0.6960(2) 0.30094(17) 0.0313(9) Uani 1 1 d . . .
C6C C 1.0503(2) 0.8321(2) 0.41776(16) 0.0286(8) Uani 1 1 d . . .
H6C H 1.1120 0.8384 0.4046 0.034 Uiso 1 1 calc R . .
C7C C 0.9519(2) 0.8801(2) 0.50499(16) 0.0244(8) Uani 1 1 d . . .
C8C C 1.0432(2) 0.8888(2) 0.48492(16) 0.0262(8) Uani 1 1 d . . .
C9C C 0.8707(2) 0.7564(2) 0.38999(16) 0.0221(7) Uani 1 1 d . . .
C10C C 0.9634(2) 0.7670(2) 0.37198(16) 0.0257(8) Uani 1 1 d . . .
C1D C 1.5713(2) 0.9995(2) 0.60315(17) 0.0338(9) Uani 1 1 d . . .
H1D H 1.5920 1.0443 0.6512 0.041 Uiso 1 1 calc R . .
C2D C 1.4757(2) 0.9436(2) 0.57264(16) 0.0276(8) Uani 1 1 d . . .
C3D C 1.3752(2) 0.8113(2) 0.44880(17) 0.0270(8) Uani 1 1 d . . .
C4D C 1.3557(3) 0.6617(2) 0.26321(18) 0.0325(9) Uani 1 1 d . C .
C5D C 1.4671(2) 0.7185(2) 0.28832(17) 0.0288(8) Uani 1 1 d . . .
C6D C 1.5646(2) 0.8475(2) 0.41013(16) 0.0281(8) Uani 1 1 d . . .
H6D H 1.6272 0.8590 0.3967 0.034 Uiso 1 1 calc R . .
C7D C 1.4621(2) 0.8814(2) 0.49987(16) 0.0259(8) Uani 1 1 d . . .
C8D C 1.5542(2) 0.8965(2) 0.47871(16) 0.0293(8) Uani 1 1 d . . .
C9D C 1.3852(2) 0.7628(2) 0.38055(16) 0.0264(8) Uani 1 1 d . C .
C10D C 1.4793(2) 0.7814(2) 0.36295(16) 0.0269(8) Uani 1 1 d . . .
Cl1A Cl 0.50495(7) 0.27365(6) 0.98470(5) 0.0426(3) Uani 1 1 d . . .
Cl1B Cl 0.04846(7) 0.32581(7) 0.96212(5) 0.0543(3) Uani 1 1 d . . .
Cl1C Cl 0.75147(6) 0.79584(6) 0.48184(5) 0.0416(3) Uani 1 1 d . . .
Cl1D Cl 1.26173(6) 0.78749(6) 0.47480(5) 0.0437(3) Uani 1 1 d . . .
N1A N 0.36324(18) 0.17924(17) 0.82826(13) 0.0275(7) Uani 1 1 d D . .
N1B N -0.11975(19) 0.20609(18) 0.81747(13) 0.0298(7) Uani 1 1 d . . .
N1C N 0.79573(18) 0.68190(17) 0.33207(13) 0.0266(7) Uani 1 1 d . . .
N1D N 1.31231(19) 0.69038(18) 0.32051(13) 0.0297(7) Uani 1 1 d D . .
O1A O 0.27332(17) 0.08899(15) 0.71209(12) 0.0419(7) Uani 1 1 d . . .
O2A O 0.17747(16) 0.20818(15) 0.75258(11) 0.0331(6) Uani 1 1 d . . .
O1B O -0.21505(17) 0.11253(17) 0.70317(12) 0.0478(7) Uani 1 1 d . . .
O2B O -0.34818(16) 0.18894(15) 0.76424(12) 0.0376(6) Uani 1 1 d . . .
O1C O 0.79243(17) 0.58044(16) 0.21974(12) 0.0434(7) Uani 1 1 d . . .
O2C O 1.00642(17) 0.67869(16) 0.26602(12) 0.0400(6) Uani 1 1 d . . .
O1D O 1.31324(17) 0.60161(16) 0.20392(12) 0.0448(7) Uani 1 1 d . . .
O2D O 1.52701(17) 0.70854(15) 0.25150(11) 0.0361(6) Uani 1 1 d . . .
S1A S 0.33556(7) 0.49452(6) 1.04302(5) 0.0361(2) Uani 1 1 d . . .
S1B S -0.20630(7) 0.45200(6) 1.06460(5) 0.0404(3) Uani 1 1 d . . .
S1C S 1.14247(6) 0.97371(6) 0.55160(5) 0.0351(2) Uani 1 1 d . . .
S1D S 1.65074(6) 0.98201(6) 0.54761(5) 0.0361(2) Uani 1 1 d . . .
C11B C -0.0436(2) 0.1749(2) 0.80649(17) 0.0321(9) Uani 1 1 d . B .
H11A H 0.0217 0.2277 0.8277 0.039 Uiso 1 1 calc R . .
H11B H -0.0457 0.1463 0.7537 0.039 Uiso 1 1 calc R . .
C12B C -0.0570(3) 0.1076(2) 0.84124(19) 0.0403(10) Uani 1 1 d D . .
H12A H -0.1167 0.0506 0.8141 0.048 Uiso 1 1 calc R A 1
H12B H -0.0671 0.1321 0.8918 0.048 Uiso 1 1 calc R A 1
C13B C 0.0311(3) 0.0869(2) 0.8422(2) 0.0430(10) Uani 0.619(18) 1 d PDU B 1
H13A H 0.0456 0.0687 0.7924 0.052 Uiso 0.619(18) 1 calc PR B 1
H13B H 0.0893 0.1426 0.8738 0.052 Uiso 0.619(18) 1 calc PR B 1
C14B C 0.0131(9) 0.0117(8) 0.8698(9) 0.046(3) Uani 0.619(18) 1 d PDU B 1
H14A H -0.0037 0.0291 0.9189 0.055 Uiso 0.619(18) 1 calc PR B 1
H14B H -0.0439 -0.0444 0.8373 0.055 Uiso 0.619(18) 1 calc PR B 1
C15B C 0.1009(9) -0.0074(8) 0.8733(9) 0.047(3) Uani 0.619(18) 1 d PDU B 1
H15A H 0.1579 0.0488 0.9056 0.056 Uiso 0.619(18) 1 calc PR B 1
H15B H 0.1175 -0.0249 0.8241 0.056 Uiso 0.619(18) 1 calc PR B 1
C16B C 0.0845(10) -0.0818(8) 0.9009(8) 0.060(3) Uani 0.619(18) 1 d PDU B 1
H16A H 0.0711 -0.0629 0.9510 0.072 Uiso 0.619(18) 1 calc PR B 1
H16B H 0.0255 -0.1371 0.8701 0.072 Uiso 0.619(18) 1 calc PR B 1
C17B C 0.1700(9) -0.1048(8) 0.9013(9) 0.066(3) Uani 0.619(18) 1 d PDU B 1
H17A H 0.2285 -0.0501 0.9336 0.079 Uiso 0.619(18) 1 calc PR B 1
H17B H 0.1851 -0.1215 0.8515 0.079 Uiso 0.619(18) 1 calc PR B 1
C18B C 0.1511(9) -0.1817(9) 0.9263(9) 0.082(4) Uani 0.619(18) 1 d PDU B 1
H18A H 0.0938 -0.2370 0.8933 0.098 Uiso 0.619(18) 1 calc PR B 1
H18B H 0.1350 -0.1657 0.9758 0.098 Uiso 0.619(18) 1 calc PR B 1
C19B C 0.2402(9) -0.2015(9) 0.9275(8) 0.081(4) Uani 0.619(18) 1 d PDU B 1
H19A H 0.3006 -0.1436 0.9498 0.097 Uiso 0.619(18) 1 calc PR B 1
H19B H 0.2335 -0.2368 0.9580 0.097 Uiso 0.619(18) 1 calc PR B 1
C20B C 0.2504(11) -0.2533(11) 0.8526(9) 0.094(4) Uani 0.619(18) 1 d PDU B 1
H20A H 0.2551 -0.2188 0.8216 0.112 Uiso 0.619(18) 1 calc PR B 1
H20B H 0.1908 -0.3119 0.8309 0.112 Uiso 0.619(18) 1 calc PR B 1
C21B C 0.3409(11) -0.2709(11) 0.8530(8) 0.085(4) Uani 0.619(18) 1 d PDU B 1
H21A H 0.4011 -0.2125 0.8703 0.102 Uiso 0.619(18) 1 calc PR B 1
H21B H 0.3395 -0.3007 0.8872 0.102 Uiso 0.619(18) 1 calc PR B 1
C22B C 0.3439(12) -0.3298(11) 0.7785(9) 0.126(5) Uani 0.619(18) 1 d PDU B 1
H22A H 0.4018 -0.3405 0.7805 0.189 Uiso 0.619(18) 1 calc PR B 1
H22B H 0.3473 -0.2995 0.7449 0.189 Uiso 0.619(18) 1 calc PR B 1
H22C H 0.2844 -0.3877 0.7615 0.189 Uiso 0.619(18) 1 calc PR B 1
C13F C 0.0311(3) 0.0869(2) 0.8422(2) 0.0430(10) Uani 0.381(18) 1 d PDU B 2
H13C H 0.0358 0.0558 0.7914 0.052 Uiso 0.381(18) 1 calc PR B 2
H13D H 0.0916 0.1449 0.8635 0.052 Uiso 0.381(18) 1 calc PR B 2
C14F C 0.0271(15) 0.0296(14) 0.8839(14) 0.055(5) Uani 0.381(18) 1 d PDU B 2
H14C H -0.0300 -0.0305 0.8601 0.066 Uiso 0.381(18) 1 calc PR B 2
H14D H 0.0170 0.0581 0.9337 0.066 Uiso 0.381(18) 1 calc PR B 2
C15F C 0.1201(15) 0.0167(14) 0.8891(14) 0.053(5) Uani 0.381(18) 1 d PDU B 2
H15C H 0.1759 0.0751 0.9198 0.063 Uiso 0.381(18) 1 calc PR B 2
H15D H 0.1361 -0.0038 0.8400 0.063 Uiso 0.381(18) 1 calc PR B 2
C16F C 0.1040(15) -0.0542(13) 0.9226(13) 0.063(5) Uani 0.381(18) 1 d PDU B 2
H16C H 0.0894 -0.0326 0.9721 0.075 Uiso 0.381(18) 1 calc PR B 2
H16D H 0.0465 -0.1117 0.8927 0.075 Uiso 0.381(18) 1 calc PR B 2
C17F C 0.1928(15) -0.0714(13) 0.9268(12) 0.069(5) Uani 0.381(18) 1 d PDU B 2
H17C H 0.2500 -0.0142 0.9576 0.082 Uiso 0.381(18) 1 calc PR B 2
H17D H 0.2082 -0.0919 0.8775 0.082 Uiso 0.381(18) 1 calc PR B 2
C18F C 0.1752(14) -0.1440(13) 0.9590(12) 0.076(4) Uani 0.381(18) 1 d PDU B 2
H18C H 0.1627 -0.1226 1.0092 0.091 Uiso 0.381(18) 1 calc PR B 2
H18D H 0.1166 -0.2007 0.9294 0.091 Uiso 0.381(18) 1 calc PR B 2
C19F C 0.2641(16) -0.1628(15) 0.9599(11) 0.093(5) Uani 0.381(18) 1 d PDU B 2
H19C H 0.2622 -0.1912 0.9953 0.112 Uiso 0.381(18) 1 calc PR B 2
H19D H 0.3246 -0.1046 0.9766 0.112 Uiso 0.381(18) 1 calc PR B 2
C20F C 0.2688(18) -0.2248(18) 0.8853(11) 0.086(5) Uani 0.381(18) 1 d PDU B 2
H20C H 0.2096 -0.2839 0.8695 0.103 Uiso 0.381(18) 1 calc PR B 2
H20D H 0.2681 -0.1976 0.8495 0.103 Uiso 0.381(18) 1 calc PR B 2
C21F C 0.3599(18) -0.2403(19) 0.8857(12) 0.090(6) Uani 0.381(18) 1 d PDU B 2
H21C H 0.3546 -0.2772 0.9147 0.108 Uiso 0.381(18) 1 calc PR B 2
H21D H 0.4182 -0.1812 0.9100 0.108 Uiso 0.381(18) 1 calc PR B 2
C22F C 0.3750(19) -0.2878(19) 0.8099(13) 0.110(8) Uani 0.381(18) 1 d PDU B 2
H22D H 0.4335 -0.2973 0.8140 0.165 Uiso 0.381(18) 1 calc PR B 2
H22E H 0.3838 -0.2502 0.7817 0.165 Uiso 0.381(18) 1 calc PR B 2
H22F H 0.3175 -0.3464 0.7854 0.165 Uiso 0.381(18) 1 calc PR B 2
C11D C 1.2047(2) 0.6482(2) 0.31252(17) 0.0355(9) Uani 0.666(5) 1 d PDU C 3
H11C H 1.1749 0.6227 0.2605 0.043 Uiso 0.666(5) 1 calc PR C 3
H11D H 1.1834 0.6946 0.3394 0.043 Uiso 0.666(5) 1 calc PR C 3
C12D C 1.1693(6) 0.5724(5) 0.3422(5) 0.045(3) Uani 0.666(5) 1 d PDU C 3
H12C H 1.1884 0.5250 0.3138 0.054 Uiso 0.666(5) 1 calc PR C 3
H12D H 1.2022 0.5977 0.3935 0.054 Uiso 0.666(5) 1 calc PR C 3
C13D C 1.0584(6) 0.5299(6) 0.3383(6) 0.063(3) Uani 0.666(5) 1 d PDU C 3
H13E H 1.0260 0.5160 0.2893 0.075 Uiso 0.666(5) 1 calc PR C 3
H13F H 1.0370 0.4721 0.3450 0.075 Uiso 0.666(5) 1 calc PR C 3
C14D C 1.0262(5) 0.5893(5) 0.3938(5) 0.056(2) Uani 0.666(5) 1 d PDU C 3
H14E H 1.0511 0.6482 0.3886 0.067 Uiso 0.666(5) 1 calc PR C 3
H14F H 1.0568 0.6007 0.4426 0.067 Uiso 0.666(5) 1 calc PR C 3
C15D C 0.9145(6) 0.5515(6) 0.3899(5) 0.075(3) Uani 0.666(5) 1 d PDU C 3
H15E H 0.8993 0.6029 0.4139 0.090 Uiso 0.666(5) 1 calc PR C 3
H15F H 0.8830 0.5233 0.3381 0.090 Uiso 0.666(5) 1 calc PR C 3
C16D C 0.8688(5) 0.4838(6) 0.4233(5) 0.096(3) Uani 0.666(5) 1 d PDU C 3
H16E H 0.9010 0.5113 0.4749 0.115 Uiso 0.666(5) 1 calc PR C 3
H16F H 0.8823 0.4314 0.3985 0.115 Uiso 0.666(5) 1 calc PR C 3
C17D C 0.7568(5) 0.4488(7) 0.4199(5) 0.098(3) Uani 0.666(5) 1 d PDU C 3
H17E H 0.7419 0.5009 0.4417 0.118 Uiso 0.666(5) 1 calc PR C 3
H17F H 0.7232 0.4161 0.3685 0.118 Uiso 0.666(5) 1 calc PR C 3
C18D C 0.7183(6) 0.3865(7) 0.4599(6) 0.109(3) Uani 0.666(5) 1 d PDU C 3
H18E H 0.7549 0.4192 0.5106 0.131 Uiso 0.666(5) 1 calc PR C 3
H18F H 0.7328 0.3343 0.4370 0.131 Uiso 0.666(5) 1 calc PR C 3
C19D C 0.6100(7) 0.3505(7) 0.4622(6) 0.104(3) Uani 0.666(5) 1 d PDU C 3
H19E H 0.5920 0.4011 0.4755 0.124 Uiso 0.666(5) 1 calc PR C 3
H19F H 0.5961 0.3252 0.5003 0.124 Uiso 0.666(5) 1 calc PR C 3
C20D C 0.5475(5) 0.2780(6) 0.3902(5) 0.101(3) Uani 0.666(5) 1 d PDU C 3
H20E H 0.5541 0.3060 0.3540 0.121 Uiso 0.666(5) 1 calc PR C 3
H20F H 0.5732 0.2327 0.3732 0.121 Uiso 0.666(5) 1 calc PR C 3
C21D C 0.4410(7) 0.2303(10) 0.3927(6) 0.090(3) Uani 0.666(5) 1 d PDU C 3
H21E H 0.4164 0.2757 0.4145 0.108 Uiso 0.666(5) 1 calc PR C 3
H21F H 0.4330 0.1958 0.4241 0.108 Uiso 0.666(5) 1 calc PR C 3
C22D C 0.3801(8) 0.1659(8) 0.3174(6) 0.156(5) Uani 0.666(5) 1 d PDU C 3
H22G H 0.3108 0.1373 0.3212 0.234 Uiso 0.666(5) 1 calc PR C 3
H22H H 0.4022 0.1191 0.2965 0.234 Uiso 0.666(5) 1 calc PR C 3
H22I H 0.3882 0.1997 0.2860 0.234 Uiso 0.666(5) 1 calc PR C 3
C11H C 1.2047(2) 0.6482(2) 0.31252(17) 0.0355(9) Uani 0.334(5) 1 d PDU C 4
H11E H 1.1758 0.6390 0.2640 0.043 Uiso 0.334(5) 1 calc PR C 4
H11F H 1.1851 0.6897 0.3496 0.043 Uiso 0.334(5) 1 calc PR C 4
C12H C 1.1644(11) 0.5591(10) 0.3208(10) 0.049(5) Uani 0.334(5) 1 d PDU C 4
H12E H 1.1971 0.5687 0.3682 0.059 Uiso 0.334(5) 1 calc PR C 4
H12F H 1.1827 0.5177 0.2823 0.059 Uiso 0.334(5) 1 calc PR C 4
C13H C 1.0545(13) 0.5123(13) 0.3168(11) 0.071(6) Uani 0.334(5) 1 d PDU C 4
H13G H 1.0216 0.5187 0.2774 0.085 Uiso 0.334(5) 1 calc PR C 4
H13H H 1.0335 0.4470 0.3037 0.085 Uiso 0.334(5) 1 calc PR C 4
C14H C 1.0209(12) 0.5480(13) 0.3855(12) 0.098(6) Uani 0.334(5) 1 d PDU C 4
H14G H 1.0419 0.6134 0.3985 0.118 Uiso 0.334(5) 1 calc PR C 4
H14H H 1.0542 0.5420 0.4249 0.118 Uiso 0.334(5) 1 calc PR C 4
C15H C 0.9099(11) 0.5015(12) 0.3829(10) 0.092(6) Uani 0.334(5) 1 d PDU C 4
H15G H 0.8899 0.4424 0.3871 0.110 Uiso 0.334(5) 1 calc PR C 4
H15H H 0.8736 0.4914 0.3367 0.110 Uiso 0.334(5) 1 calc PR C 4
C16H C 0.8879(9) 0.5712(9) 0.4528(7) 0.074(4) Uani 0.334(5) 1 d PDU C 4
H16G H 0.9216 0.5785 0.4989 0.089 Uiso 0.334(5) 1 calc PR C 4
H16H H 0.9121 0.6314 0.4499 0.089 Uiso 0.334(5) 1 calc PR C 4
C17H C 0.7788(9) 0.5307(10) 0.4498(9) 0.092(4) Uani 0.334(5) 1 d PDU C 4
H17G H 0.7468 0.5212 0.4021 0.110 Uiso 0.334(5) 1 calc PR C 4
H17H H 0.7635 0.5749 0.4879 0.110 Uiso 0.334(5) 1 calc PR C 4
C18H C 0.7340(10) 0.4419(13) 0.4599(13) 0.105(5) Uani 0.334(5) 1 d PDU C 4
H18G H 0.7552 0.4529 0.5109 0.126 Uiso 0.334(5) 1 calc PR C 4
H18H H 0.7583 0.4006 0.4280 0.126 Uiso 0.334(5) 1 calc PR C 4
C19H C 0.6200(10) 0.3960(11) 0.4419(11) 0.115(5) Uani 0.334(5) 1 d PDU C 4
H19G H 0.5965 0.4406 0.4691 0.138 Uiso 0.334(5) 1 calc PR C 4
H19H H 0.5991 0.3783 0.3894 0.138 Uiso 0.334(5) 1 calc PR C 4
C20H C 0.5721(11) 0.3135(14) 0.4604(14) 0.105(5) Uani 0.334(5) 1 d PDU C 4
H20G H 0.5975 0.3303 0.5120 0.126 Uiso 0.334(5) 1 calc PR C 4
H20H H 0.5916 0.2672 0.4302 0.126 Uiso 0.334(5) 1 calc PR C 4
C21H C 0.4612(11) 0.2721(13) 0.4489(10) 0.107(6) Uani 0.334(5) 1 d PDU C 4
H21G H 0.4409 0.3204 0.4722 0.128 Uiso 0.334(5) 1 calc PR C 4
H21H H 0.4369 0.2285 0.4731 0.128 Uiso 0.334(5) 1 calc PR C 4
C22H C 0.414(2) 0.223(3) 0.3678(13) 0.128(11) Uani 0.334(5) 1 d PDU C 4
H22J H 0.3424 0.2021 0.3631 0.192 Uiso 0.334(5) 1 calc PR C 4
H22K H 0.4272 0.1708 0.3458 0.192 Uiso 0.334(5) 1 calc PR C 4
H22L H 0.4406 0.2647 0.3429 0.192 Uiso 0.334(5) 1 calc PR C 4
C11C C 0.6900(2) 0.6541(2) 0.32027(17) 0.0306(9) Uani 1 1 d . E .
H11G H 0.6656 0.6315 0.2675 0.037 Uiso 1 1 calc R . .
H11H H 0.6785 0.7077 0.3449 0.037 Uiso 1 1 calc R . .
C12C C 0.6319(2) 0.5813(2) 0.34812(19) 0.0382(9) Uani 1 1 d D . .
H12G H 0.6586 0.6024 0.4002 0.046 Uiso 1 1 calc R D 5
H12H H 0.6398 0.5263 0.3213 0.046 Uiso 1 1 calc R D 5
C13C C 0.5236(3) 0.5578(3) 0.3394(2) 0.0496(11) Uani 0.655(6) 1 d PDU E 5
H13I H 0.4965 0.5353 0.2872 0.059 Uiso 0.655(6) 1 calc PR E 5
H13J H 0.5158 0.6131 0.3653 0.059 Uiso 0.655(6) 1 calc PR E 5
C14C C 0.4655(6) 0.4855(7) 0.3694(6) 0.059(3) Uani 0.655(6) 1 d PDU E 5
H14I H 0.4752 0.4309 0.3445 0.071 Uiso 0.655(6) 1 calc PR E 5
H14J H 0.4918 0.5088 0.4219 0.071 Uiso 0.655(6) 1 calc PR E 5
C15C C 0.3564(6) 0.4589(9) 0.3595(8) 0.070(4) Uani 0.655(6) 1 d PDU E 5
H15I H 0.3468 0.5135 0.3845 0.084 Uiso 0.655(6) 1 calc PR E 5
H15J H 0.3302 0.4359 0.3070 0.084 Uiso 0.655(6) 1 calc PR E 5
C16C C 0.2985(5) 0.3876(6) 0.3886(5) 0.071(3) Uani 0.655(6) 1 d PDU E 5
H16I H 0.3250 0.4106 0.4410 0.086 Uiso 0.655(6) 1 calc PR E 5
H16J H 0.3080 0.3331 0.3634 0.086 Uiso 0.655(6) 1 calc PR E 5
C17C C 0.1889(6) 0.3606(6) 0.3793(6) 0.081(3) Uani 0.655(6) 1 d PDU E 5
H17I H 0.1789 0.4152 0.4030 0.098 Uiso 0.655(6) 1 calc PR E 5
H17J H 0.1614 0.3351 0.3268 0.098 Uiso 0.655(6) 1 calc PR E 5
C18C C 0.1334(5) 0.2912(6) 0.4116(5) 0.091(3) Uani 0.655(6) 1 d PDU E 5
H18I H 0.1608 0.3172 0.4642 0.110 Uiso 0.655(6) 1 calc PR E 5
H18J H 0.1445 0.2371 0.3883 0.110 Uiso 0.655(6) 1 calc PR E 5
C19C C 0.0233(5) 0.2618(6) 0.4026(5) 0.093(3) Uani 0.655(6) 1 d PDU E 5
H19I H -0.0035 0.2285 0.4345 0.112 Uiso 0.655(6) 1 calc PR E 5
H19J H 0.0134 0.3170 0.4207 0.112 Uiso 0.655(6) 1 calc PR E 5
C20C C -0.0360(6) 0.2044(7) 0.3283(6) 0.110(4) Uani 0.655(6) 1 d PDU E 5
H20I H -0.0205 0.1525 0.3084 0.132 Uiso 0.655(6) 1 calc PR E 5
H20J H -0.0133 0.2402 0.2977 0.132 Uiso 0.655(6) 1 calc PR E 5
C21C C -0.1464(6) 0.1669(6) 0.3187(7) 0.092(3) Uani 0.655(6) 1 d PDU E 5
H21I H -0.1705 0.1317 0.3497 0.111 Uiso 0.655(6) 1 calc PR E 5
H21J H -0.1752 0.1248 0.2675 0.111 Uiso 0.655(6) 1 calc PR E 5
C22C C -0.1821(9) 0.2387(9) 0.3377(8) 0.116(5) Uani 0.655(6) 1 d PDU E 5
H22M H -0.2539 0.2100 0.3312 0.174 Uiso 0.655(6) 1 calc PR E 5
H22N H -0.1612 0.2721 0.3057 0.174 Uiso 0.655(6) 1 calc PR E 5
H22O H -0.1543 0.2807 0.3884 0.174 Uiso 0.655(6) 1 calc PR E 5
C13G C 0.5236(3) 0.5578(3) 0.3394(2) 0.0496(11) Uani 0.345(6) 1 d PDU E 6
H13K H 0.5016 0.5543 0.2910 0.059 Uiso 0.345(6) 1 calc PR E 6
H13L H 0.5141 0.6068 0.3768 0.059 Uiso 0.345(6) 1 calc PR E 6
C14G C 0.4608(10) 0.4687(12) 0.3464(12) 0.059(5) Uani 0.345(6) 1 d PDU E 6
H14K H 0.4842 0.4719 0.3943 0.071 Uiso 0.345(6) 1 calc PR E 6
H14L H 0.4698 0.4198 0.3084 0.071 Uiso 0.345(6) 1 calc PR E 6
C15G C 0.3519(11) 0.4443(15) 0.3393(17) 0.065(5) Uani 0.345(6) 1 d PDU E 6
H15K H 0.3285 0.4437 0.2926 0.078 Uiso 0.345(6) 1 calc PR E 6
H15L H 0.3417 0.4906 0.3792 0.078 Uiso 0.345(6) 1 calc PR E 6
C16G C 0.2927(9) 0.3516(10) 0.3425(10) 0.078(5) Uani 0.345(6) 1 d PDU E 6
H16K H 0.3185 0.3517 0.3884 0.093 Uiso 0.345(6) 1 calc PR E 6
H16L H 0.3015 0.3053 0.3016 0.093 Uiso 0.345(6) 1 calc PR E 6
C17G C 0.1834(10) 0.3260(10) 0.3386(11) 0.083(5) Uani 0.345(6) 1 d PDU E 6
H17K H 0.1736 0.3685 0.3822 0.100 Uiso 0.345(6) 1 calc PR E 6
H17L H 0.1584 0.3311 0.2952 0.100 Uiso 0.345(6) 1 calc PR E 6
C18G C 0.1260(8) 0.2298(9) 0.3346(10) 0.102(5) Uani 0.345(6) 1 d PDU E 6
H18K H 0.1449 0.1893 0.2959 0.122 Uiso 0.345(6) 1 calc PR E 6
H18L H 0.1451 0.2276 0.3813 0.122 Uiso 0.345(6) 1 calc PR E 6
C19G C 0.0156(9) 0.1940(10) 0.3195(11) 0.120(6) Uani 0.345(6) 1 d PDU E 6
H19K H -0.0044 0.1835 0.2684 0.144 Uiso 0.345(6) 1 calc PR E 6
H19L H -0.0148 0.1345 0.3239 0.144 Uiso 0.345(6) 1 calc PR E 6
C20G C -0.0259(11) 0.2518(14) 0.3667(12) 0.133(7) Uani 0.345(6) 1 d PDU E 6
H20K H -0.0056 0.3066 0.3556 0.159 Uiso 0.345(6) 1 calc PR E 6
H20L H 0.0036 0.2717 0.4180 0.159 Uiso 0.345(6) 1 calc PR E 6
C21G C -0.1371(11) 0.2082(17) 0.3600(10) 0.104(6) Uani 0.345(6) 1 d PDU E 6
H21K H -0.1604 0.1448 0.3556 0.125 Uiso 0.345(6) 1 calc PR E 6
H21L H -0.1547 0.2409 0.4050 0.125 Uiso 0.345(6) 1 calc PR E 6
C22G C -0.1892(18) 0.209(2) 0.2955(11) 0.123(10) Uani 0.345(6) 1 d PDU E 6
H22P H -0.2602 0.1808 0.2942 0.184 Uiso 0.345(6) 1 calc PR E 6
H22Q H -0.1742 0.1744 0.2506 0.184 Uiso 0.345(6) 1 calc PR E 6
H22R H -0.1669 0.2712 0.2996 0.184 Uiso 0.345(6) 1 calc PR E 6
C11A C 0.4307(2) 0.1388(2) 0.82107(18) 0.0353(9) Uani 0.745(5) 1 d PDU F 7
H11I H 0.4956 0.1857 0.8509 0.042 Uiso 0.745(5) 1 calc PR F 7
H11J H 0.4393 0.1186 0.7697 0.042 Uiso 0.745(5) 1 calc PR F 7
C12A C 0.3975(6) 0.0593(6) 0.8439(5) 0.043(2) Uani 0.745(5) 1 d PDU F 7
H12I H 0.3332 0.0117 0.8135 0.051 Uiso 0.745(5) 1 calc PR F 7
H12J H 0.3881 0.0790 0.8951 0.051 Uiso 0.745(5) 1 calc PR F 7
C13A C 0.4701(5) 0.0191(4) 0.8369(3) 0.0542(18) Uani 0.745(5) 1 d PDU F 7
H13M H 0.4389 -0.0388 0.8437 0.065 Uiso 0.745(5) 1 calc PR F 7
H13N H 0.4849 0.0056 0.7870 0.065 Uiso 0.745(5) 1 calc PR F 7
C14A C 0.5641(4) 0.0795(4) 0.8899(3) 0.0574(17) Uani 0.745(5) 1 d PDU F 7
H14M H 0.5503 0.0862 0.9396 0.069 Uiso 0.745(5) 1 calc PR F 7
H14N H 0.5907 0.1402 0.8878 0.069 Uiso 0.745(5) 1 calc PR F 7
C15A C 0.6429(4) 0.0452(4) 0.8766(4) 0.072(2) Uani 0.745(5) 1 d PDU F 7
H15M H 0.6508 0.0313 0.8252 0.087 Uiso 0.745(5) 1 calc PR F 7
H15N H 0.7063 0.0941 0.9073 0.087 Uiso 0.745(5) 1 calc PR F 7
C16A C 0.6192(5) -0.0367(5) 0.8929(5) 0.081(2) Uani 0.745(5) 1 d PDU F 7
H16M H 0.5601 -0.0879 0.8582 0.097 Uiso 0.745(5) 1 calc PR F 7
H16N H 0.6037 -0.0254 0.9425 0.097 Uiso 0.745(5) 1 calc PR F 7
C17A C 0.7055(5) -0.0633(5) 0.8876(5) 0.078(2) Uani 0.745(5) 1 d PDU F 7
H17M H 0.7182 -0.0783 0.8371 0.094 Uiso 0.745(5) 1 calc PR F 7
H17N H 0.7656 -0.0107 0.9199 0.094 Uiso 0.745(5) 1 calc PR F 7
C18A C 0.6848(6) -0.1417(5) 0.9081(5) 0.094(3) Uani 0.745(5) 1 d PDU F 7
H18M H 0.6244 -0.1942 0.8760 0.113 Uiso 0.745(5) 1 calc PR F 7
H18N H 0.6726 -0.1266 0.9587 0.113 Uiso 0.745(5) 1 calc PR F 7
C19A C 0.7690(7) -0.1680(5) 0.9024(5) 0.091(3) Uani 0.745(5) 1 d PDU F 7
H19M H 0.7790 -0.1857 0.8513 0.109 Uiso 0.745(5) 1 calc PR F 7
H19N H 0.8300 -0.1144 0.9326 0.109 Uiso 0.745(5) 1 calc PR F 7
C20A C 0.7523(6) -0.2414(5) 0.9254(5) 0.094(3) Uani 0.745(5) 1 d PDU F 7
H20M H 0.6919 -0.2951 0.8946 0.113 Uiso 0.745(5) 1 calc PR F 7
H20N H 0.7407 -0.2240 0.9761 0.113 Uiso 0.745(5) 1 calc PR F 7
C21A C 0.8345(10) -0.2678(9) 0.9219(7) 0.112(4) Uani 0.745(5) 1 d PDU F 7
H21M H 0.8245 -0.3071 0.9495 0.134 Uiso 0.745(5) 1 calc PR F 7
H21N H 0.8974 -0.2127 0.9453 0.134 Uiso 0.745(5) 1 calc PR F 7
C22A C 0.8410(11) -0.3178(11) 0.8440(9) 0.142(5) Uani 0.745(5) 1 d PDU F 7
H22S H 0.8965 -0.3323 0.8442 0.212 Uiso 0.745(5) 1 calc PR F 7
H22T H 0.8506 -0.2793 0.8164 0.212 Uiso 0.745(5) 1 calc PR F 7
H22U H 0.7800 -0.3739 0.8213 0.212 Uiso 0.745(5) 1 calc PR F 7
C11E C 0.4307(2) 0.1388(2) 0.82107(18) 0.0353(9) Uani 0.255(5) 1 d PDU F 8
H11K H 0.4984 0.1863 0.8441 0.042 Uiso 0.255(5) 1 calc PR F 8
H11L H 0.4301 0.1071 0.7690 0.042 Uiso 0.255(5) 1 calc PR F 8
C12E C 0.3967(18) 0.0700(18) 0.8595(16) 0.056(6) Uani 0.255(5) 1 d PDU F 8
H12K H 0.3787 0.0974 0.9063 0.067 Uiso 0.255(5) 1 calc PR F 8
H12L H 0.3374 0.0150 0.8286 0.067 Uiso 0.255(5) 1 calc PR F 8
C13E C 0.4760(15) 0.0431(13) 0.8738(9) 0.081(6) Uani 0.255(5) 1 d PDU F 8
H13O H 0.5330 0.0977 0.9079 0.098 Uiso 0.255(5) 1 calc PR F 8
H13P H 0.4501 -0.0002 0.8982 0.098 Uiso 0.255(5) 1 calc PR F 8
C14E C 0.5105(14) 0.0014(14) 0.8081(9) 0.088(5) Uani 0.255(5) 1 d PDU F 8
H14O H 0.5227 0.0390 0.7789 0.105 Uiso 0.255(5) 1 calc PR F 8
H14P H 0.4560 -0.0587 0.7789 0.105 Uiso 0.255(5) 1 calc PR F 8
C15E C 0.6001(14) -0.0112(15) 0.8180(13) 0.123(7) Uani 0.255(5) 1 d PDU F 8
H15O H 0.6209 -0.0271 0.7702 0.147 Uiso 0.255(5) 1 calc PR F 8
H15P H 0.6531 0.0478 0.8508 0.147 Uiso 0.255(5) 1 calc PR F 8
C16E C 0.5930(16) -0.0791(15) 0.8467(15) 0.119(8) Uani 0.255(5) 1 d PDU F 8
H16O H 0.5301 -0.1341 0.8232 0.142 Uiso 0.255(5) 1 calc PR F 8
H16P H 0.5930 -0.0552 0.8996 0.142 Uiso 0.255(5) 1 calc PR F 8
C17E C 0.6803(16) -0.1050(16) 0.8333(15) 0.123(7) Uani 0.255(5) 1 d PDU F 8
H17O H 0.6833 -0.1260 0.7808 0.148 Uiso 0.255(5) 1 calc PR F 8
H17P H 0.7434 -0.0516 0.8599 0.148 Uiso 0.255(5) 1 calc PR F 8
C18E C 0.6626(17) -0.1800(15) 0.8604(15) 0.106(7) Uani 0.255(5) 1 d PDU F 8
H18O H 0.6070 -0.2367 0.8271 0.128 Uiso 0.255(5) 1 calc PR F 8
H18P H 0.6444 -0.1637 0.9091 0.128 Uiso 0.255(5) 1 calc PR F 8
C19E C 0.7530(19) -0.1958(18) 0.8649(18) 0.110(7) Uani 0.255(5) 1 d PDU F 8
H19O H 0.7794 -0.1993 0.8193 0.132 Uiso 0.255(5) 1 calc PR F 8
H19P H 0.8042 -0.1438 0.9055 0.132 Uiso 0.255(5) 1 calc PR F 8
C20E C 0.7305(18) -0.2809(15) 0.8766(16) 0.129(8) Uani 0.255(5) 1 d PDU F 8
H20O H 0.6928 -0.3334 0.8308 0.155 Uiso 0.255(5) 1 calc PR F 8
H20P H 0.6884 -0.2846 0.9141 0.155 Uiso 0.255(5) 1 calc PR F 8
C21E C 0.822(3) -0.287(3) 0.900(2) 0.107(8) Uani 0.255(5) 1 d PDU F 8
H21O H 0.8022 -0.3402 0.9140 0.129 Uiso 0.255(5) 1 calc PR F 8
H21P H 0.8631 -0.2321 0.9438 0.129 Uiso 0.255(5) 1 calc PR F 8
C22E C 0.882(3) -0.296(3) 0.838(3) 0.157(15) Uani 0.255(5) 1 d PDU F 8
H22V H 0.9382 -0.3034 0.8535 0.236 Uiso 0.255(5) 1 calc PR F 8
H22W H 0.9049 -0.2418 0.8272 0.236 Uiso 0.255(5) 1 calc PR F 8
H22X H 0.8400 -0.3493 0.7949 0.236 Uiso 0.255(5) 1 calc PR F 8

loop_
_atom_site_aniso_label
_atom_site_aniso_U_11
_atom_site_aniso_U_22
_atom_site_aniso_U_33
_atom_site_aniso_U_23
_atom_site_aniso_U_13
_atom_site_aniso_U_12
Br1A 0.0406(2) 0.0495(3) 0.0249(2) -0.00373(18) -0.00866(17) 0.02607(19)
Br1B 0.0325(2) 0.0463(2) 0.0259(2) -0.00479(18) -0.00708(16) 0.01602(18)
Br1C 0.0334(2) 0.0461(2) 0.0267(2) -0.00646(17) 0.00627(17) 0.01795(18)
Br1D 0.0336(2) 0.0490(3) 0.0246(2) -0.00346(18) 0.00712(17) 0.01602(19)
C1A 0.030(2) 0.033(2) 0.0224(19) -0.0022(16) 0.0013(16) 0.0159(17)
C2A 0.0248(19) 0.032(2) 0.0200(18) 0.0009(16) -0.0006(15) 0.0129(16)
C3A 0.0204(17) 0.0264(19) 0.0270(19) 0.0043(16) 0.0013(15) 0.0127(15)
C4A 0.0196(18) 0.033(2) 0.025(2) 0.0012(17) 0.0018(15) 0.0078(16)
C5A 0.0234(18) 0.028(2) 0.0230(19) 0.0059(16) 0.0024(15) 0.0109(16)
C6A 0.0214(18) 0.033(2) 0.0264(19) 0.0060(17) 0.0008(15) 0.0143(16)
C7A 0.0205(17) 0.0273(19) 0.0176(17) 0.0044(15) 0.0029(14) 0.0099(15)
C8A 0.0218(17) 0.0264(19) 0.0232(18) 0.0027(15) 0.0028(15) 0.0105(15)
C9A 0.0195(17) 0.0244(19) 0.0183(18) 0.0001(15) 0.0030(14) 0.0080(15)
C10A 0.0198(17) 0.0255(19) 0.0212(18) 0.0037(15) 0.0036(14) 0.0068(15)
C1B 0.037(2) 0.035(2) 0.0236(19) -0.0013(17) -0.0014(17) 0.0178(18)
C2B 0.030(2) 0.0235(19) 0.0206(18) 0.0014(15) -0.0011(15) 0.0109(16)
C3B 0.0178(17) 0.033(2) 0.0230(18) 0.0030(16) 0.0042(15) 0.0149(15)
C4B 0.027(2) 0.035(2) 0.023(2) -0.0033(17) -0.0009(16) 0.0127(17)
C5B 0.0258(19) 0.027(2) 0.026(2) 0.0028(16) 0.0028(16) 0.0109(16)
C6B 0.0244(19) 0.028(2) 0.032(2) 0.0026(17) -0.0022(16) 0.0131(16)
C7B 0.0289(19) 0.0237(19) 0.0219(18) 0.0056(15) 0.0022(15) 0.0107(16)
C8B 0.032(2) 0.0260(19) 0.0211(18) 0.0006(15) 0.0053(15) 0.0190(16)
C9B 0.0248(18) 0.0225(19) 0.0189(18) 0.0012(15) 0.0055(15) 0.0100(15)
C10B 0.0271(19) 0.0235(19) 0.0196(18) -0.0011(15) -0.0008(15) 0.0138(16)
C1C 0.031(2) 0.032(2) 0.0177(18) -0.0047(16) -0.0008(15) 0.0103(17)
C2C 0.0260(18) 0.030(2) 0.0189(18) 0.0006(15) 0.0026(15) 0.0153(16)
C3C 0.0194(17) 0.030(2) 0.0220(18) 0.0059(15) 0.0016(14) 0.0132(15)
C4C 0.031(2) 0.036(2) 0.024(2) 0.0030(17) 0.0026(16) 0.0195(17)
C5C 0.035(2) 0.035(2) 0.0219(19) 0.0040(17) 0.0021(17) 0.0193(18)
C6C 0.0227(18) 0.036(2) 0.0259(19) 0.0059(17) 0.0042(15) 0.0167(16)
C7C 0.0262(18) 0.0262(19) 0.0203(18) 0.0057(15) 0.0038(15) 0.0139(16)
C8C 0.0215(18) 0.026(2) 0.0241(19) 0.0046(16) -0.0008(15) 0.0086(15)
C9C 0.0197(17) 0.0252(19) 0.0176(17) 0.0031(15) 0.0011(14) 0.0110(15)
C10C 0.0276(19) 0.0269(19) 0.0209(18) 0.0040(15) 0.0043(15) 0.0149(16)
C1D 0.034(2) 0.036(2) 0.0196(19) -0.0010(16) 0.0009(16) 0.0150(18)
C2D 0.0247(18) 0.034(2) 0.0168(18) -0.0002(15) 0.0040(15) 0.0142(16)
C3D 0.0229(18) 0.031(2) 0.0233(19) 0.0060(16) 0.0043(15) 0.0127(16)
C4D 0.033(2) 0.032(2) 0.029(2) 0.0021(18) 0.0009(17) 0.0181(17)
C5D 0.033(2) 0.031(2) 0.0233(19) 0.0066(16) 0.0046(16) 0.0191(17)
C6D 0.0263(19) 0.032(2) 0.0244(19) 0.0045(16) 0.0041(15) 0.0168(16)
C7D 0.0263(19) 0.029(2) 0.0188(18) 0.0037(15) 0.0023(15) 0.0135(16)
C8D 0.0260(19) 0.032(2) 0.0207(19) 0.0016(16) -0.0009(15) 0.0116(16)
C9D 0.0283(19) 0.0267(19) 0.0204(18) 0.0013(15) -0.0017(15) 0.0154(16)
C10D 0.0284(19) 0.028(2) 0.0221(19) 0.0030(16) 0.0044(15) 0.0155(16)
Cl1A 0.0458(6) 0.0476(6) 0.0309(5) -0.0033(4) -0.0085(4) 0.0331(5)
Cl1B 0.0316(5) 0.0700(7) 0.0381(6) -0.0166(5) -0.0099(4) 0.0323(5)
Cl1C 0.0214(4) 0.0496(6) 0.0326(5) -0.0053(4) 0.0045(4) 0.0138(4)
Cl1D 0.0235(5) 0.0514(6) 0.0295(5) -0.0054(4) 0.0042(4) 0.0097(4)
N1A 0.0215(15) 0.0315(17) 0.0227(15) -0.0011(13) 0.0028(12) 0.0151(13)
N1B 0.0223(15) 0.0356(17) 0.0214(16) -0.0043(13) 0.0012(12) 0.0162(13)
N1C 0.0204(15) 0.0287(16) 0.0202(15) -0.0023(13) -0.0021(12) 0.0111(13)
N1D 0.0277(16) 0.0323(17) 0.0173(15) -0.0027(13) -0.0008(13) 0.0128(14)
O1A 0.0375(15) 0.0415(16) 0.0250(14) -0.0115(12) -0.0054(12) 0.0180(13)
O2A 0.0272(13) 0.0378(15) 0.0263(13) 0.0048(11) -0.0013(11) 0.0136(11)
O1B 0.0343(15) 0.0542(17) 0.0281(14) -0.0143(13) -0.0038(12) 0.0202(13)
O2B 0.0283(14) 0.0424(15) 0.0302(14) -0.0009(12) -0.0056(11) 0.0172(12)
O1C 0.0411(15) 0.0445(16) 0.0236(14) -0.0134(12) -0.0085(12) 0.0220(13)
O2C 0.0360(15) 0.0478(17) 0.0290(14) 0.0007(12) 0.0075(12) 0.0238(13)
O1D 0.0421(16) 0.0432(16) 0.0261(14) -0.0130(12) -0.0053(12) 0.0198(13)
O2D 0.0356(15) 0.0411(15) 0.0262(14) 0.0026(12) 0.0098(12) 0.0206(12)
S1A 0.0356(5) 0.0364(6) 0.0287(5) -0.0043(4) -0.0016(4) 0.0230(5)
S1B 0.0431(6) 0.0444(6) 0.0278(5) -0.0059(5) -0.0008(4) 0.0304(5)
S1C 0.0221(5) 0.0369(6) 0.0275(5) -0.0026(4) -0.0018(4) 0.0085(4)
S1D 0.0241(5) 0.0388(6) 0.0273(5) -0.0036(4) -0.0024(4) 0.0110(4)
C11B 0.0272(19) 0.034(2) 0.025(2) -0.0010(17) 0.0063(16) 0.0152(17)
C12B 0.032(2) 0.045(2) 0.039(2) 0.008(2) 0.0105(18) 0.0201(19)
C13B 0.038(2) 0.049(2) 0.048(2) 0.021(2) 0.0170(19) 0.0231(19)
C14B 0.042(5) 0.049(5) 0.056(6) 0.029(5) 0.018(4) 0.020(4)
C15B 0.038(5) 0.048(6) 0.064(6) 0.028(5) 0.016(4) 0.023(5)
C16B 0.058(6) 0.064(6) 0.074(7) 0.040(6) 0.017(5) 0.031(5)
C17B 0.059(6) 0.074(7) 0.093(8) 0.057(6) 0.020(5) 0.035(5)
C18B 0.072(6) 0.085(7) 0.124(9) 0.077(7) 0.023(6) 0.038(6)
C19B 0.079(7) 0.093(8) 0.117(10) 0.077(7) 0.028(6) 0.051(6)
C20B 0.087(7) 0.098(8) 0.125(11) 0.061(7) 0.013(7) 0.053(6)
C21B 0.084(8) 0.092(9) 0.118(12) 0.072(8) 0.023(7) 0.047(7)
C22B 0.138(12) 0.098(12) 0.133(13) 0.014(9) -0.016(10) 0.070(9)
C13F 0.038(2) 0.049(2) 0.048(2) 0.021(2) 0.0170(19) 0.0231(19)
C14F 0.049(7) 0.051(7) 0.059(8) 0.024(7) 0.013(6) 0.016(6)
C15F 0.059(8) 0.058(8) 0.057(8) 0.036(7) 0.019(6) 0.029(7)
C16F 0.056(8) 0.065(8) 0.079(9) 0.035(7) 0.027(7) 0.032(7)
C17F 0.068(8) 0.081(9) 0.081(10) 0.061(8) 0.031(7) 0.030(8)
C18F 0.067(8) 0.092(9) 0.106(10) 0.067(7) 0.030(7) 0.045(7)
C19F 0.087(9) 0.111(10) 0.110(11) 0.083(8) 0.011(8) 0.037(8)
C20F 0.083(9) 0.105(10) 0.115(12) 0.074(9) 0.009(8) 0.057(8)
C21F 0.081(9) 0.104(12) 0.118(14) 0.077(10) 0.017(9) 0.043(9)
C22F 0.110(16) 0.100(17) 0.13(2) 0.043(15) 0.001(14) 0.056(13)
C11D 0.0249(19) 0.040(2) 0.027(2) -0.0021(17) -0.0050(16) 0.0138(17)
C12D 0.047(4) 0.033(4) 0.037(5) 0.004(3) 0.000(3) 0.010(3)
C13D 0.047(4) 0.067(5) 0.041(6) 0.006(4) 0.008(4) 0.007(4)
C14D 0.042(4) 0.053(5) 0.066(5) 0.031(4) 0.010(3) 0.010(4)
C15D 0.053(4) 0.091(6) 0.088(5) 0.056(5) 0.023(4) 0.021(5)
C16D 0.066(5) 0.123(7) 0.115(6) 0.070(6) 0.026(5) 0.038(5)
C17D 0.062(5) 0.144(7) 0.125(7) 0.092(6) 0.038(5) 0.046(5)
C18D 0.089(6) 0.141(8) 0.155(7) 0.109(6) 0.047(5) 0.061(6)
C19D 0.101(7) 0.120(8) 0.142(7) 0.098(6) 0.060(6) 0.059(6)
C20D 0.094(6) 0.136(7) 0.112(7) 0.069(6) 0.044(6) 0.070(6)
C21D 0.088(7) 0.124(8) 0.120(9) 0.080(8) 0.055(7) 0.077(6)
C22D 0.115(10) 0.157(12) 0.133(11) 0.054(9) 0.029(8) 0.006(8)
C11H 0.0249(19) 0.040(2) 0.027(2) -0.0021(17) -0.0050(16) 0.0138(17)
C12H 0.048(7) 0.056(7) 0.029(8) 0.010(6) -0.011(6) 0.018(6)
C13H 0.057(8) 0.080(9) 0.047(9) 0.018(7) 0.005(7) 0.010(7)
C14H 0.072(8) 0.102(9) 0.093(8) 0.027(9) 0.012(7) 0.023(8)
C15H 0.076(8) 0.121(10) 0.092(8) 0.078(9) 0.028(7) 0.027(9)
C16H 0.085(7) 0.092(8) 0.099(8) 0.078(7) 0.054(7) 0.054(7)
C17H 0.088(9) 0.126(10) 0.124(10) 0.091(8) 0.044(8) 0.070(8)
C18H 0.089(8) 0.135(10) 0.149(9) 0.113(9) 0.061(8) 0.056(9)
C19H 0.096(8) 0.151(10) 0.161(9) 0.114(8) 0.062(8) 0.067(8)
C20H 0.111(10) 0.139(11) 0.142(9) 0.103(9) 0.050(9) 0.085(8)
C21H 0.096(10) 0.143(12) 0.137(11) 0.108(10) 0.065(10) 0.060(9)
C22H 0.117(18) 0.162(18) 0.14(2) 0.099(15) 0.024(15) 0.062(16)
C11C 0.0224(18) 0.035(2) 0.0271(19) 0.0037(17) -0.0007(15) 0.0123(16)
C12C 0.034(2) 0.033(2) 0.038(2) 0.0054(18) 0.0026(18) 0.0134(18)
C13C 0.035(2) 0.047(3) 0.057(3) 0.016(2) 0.009(2) 0.0130(19)
C14C 0.042(4) 0.054(5) 0.080(6) 0.027(5) 0.021(4) 0.019(4)
C15C 0.038(4) 0.081(6) 0.089(8) 0.042(5) 0.018(4) 0.018(4)
C16C 0.043(4) 0.070(6) 0.110(7) 0.052(5) 0.022(5) 0.019(4)
C17C 0.050(5) 0.092(6) 0.122(8) 0.071(6) 0.025(5) 0.025(5)
C18C 0.054(5) 0.100(6) 0.139(7) 0.082(5) 0.023(5) 0.023(4)
C19C 0.051(5) 0.111(6) 0.136(7) 0.086(5) 0.025(5) 0.022(5)
C20C 0.054(5) 0.087(6) 0.144(8) 0.022(6) 0.034(6) 0.009(5)
C21C 0.060(5) 0.089(7) 0.116(8) 0.046(6) 0.028(6) 0.017(5)
C22C 0.092(8) 0.122(11) 0.159(12) 0.091(10) 0.022(9) 0.040(7)
C13G 0.035(2) 0.047(3) 0.057(3) 0.016(2) 0.009(2) 0.0130(19)
C14G 0.045(7) 0.058(7) 0.071(9) 0.030(7) 0.011(6) 0.016(6)
C15G 0.038(7) 0.069(8) 0.090(10) 0.045(7) 0.015(6) 0.014(6)
C16G 0.050(7) 0.081(9) 0.101(10) 0.053(8) 0.016(8) 0.015(7)
C17G 0.048(7) 0.089(9) 0.113(10) 0.061(8) 0.017(8) 0.014(7)
C18G 0.063(8) 0.096(9) 0.135(10) 0.068(8) 0.017(8) 0.007(7)
C19G 0.073(9) 0.095(9) 0.162(10) 0.052(8) 0.022(9) 0.010(8)
C20G 0.073(9) 0.125(10) 0.152(11) 0.032(9) 0.033(9) 0.019(9)
C21G 0.067(8) 0.103(11) 0.137(11) 0.056(9) 0.011(9) 0.025(9)
C22G 0.131(15) 0.114(17) 0.097(16) 0.050(14) 0.008(14) 0.024(14)
C11A 0.033(2) 0.035(2) 0.034(2) 0.0005(17) 0.0019(17) 0.0216(17)
C12A 0.044(3) 0.032(4) 0.047(5) 0.008(4) 0.003(3) 0.018(3)
C13A 0.062(4) 0.047(4) 0.058(4) 0.012(4) 0.008(4) 0.036(3)
C14A 0.052(4) 0.057(4) 0.071(4) 0.025(3) 0.015(3) 0.031(3)
C15A 0.060(4) 0.079(5) 0.100(5) 0.043(4) 0.022(4) 0.044(4)
C16A 0.078(5) 0.062(5) 0.125(6) 0.053(5) 0.043(5) 0.037(4)
C17A 0.067(5) 0.086(5) 0.127(6) 0.067(5) 0.035(4) 0.054(4)
C18A 0.073(5) 0.082(6) 0.155(7) 0.063(5) 0.038(5) 0.045(5)
C19A 0.085(5) 0.074(5) 0.142(8) 0.063(5) 0.028(5) 0.044(5)
C20A 0.082(5) 0.080(6) 0.137(7) 0.065(5) 0.033(5) 0.031(5)
C21A 0.085(6) 0.119(8) 0.157(9) 0.100(7) 0.004(6) 0.031(6)
C22A 0.159(12) 0.109(10) 0.201(11) 0.090(9) 0.021(12) 0.076(10)
C11E 0.033(2) 0.035(2) 0.034(2) 0.0005(17) 0.0019(17) 0.0216(17)
C12E 0.048(8) 0.043(8) 0.057(9) -0.002(7) -0.008(7) 0.021(7)
C13E 0.060(8) 0.065(8) 0.076(9) -0.006(8) 0.000(8) 0.015(7)
C14E 0.070(9) 0.075(9) 0.103(10) -0.001(8) -0.013(8) 0.048(7)
C15E 0.093(10) 0.101(11) 0.146(12) 0.010(10) -0.022(10) 0.049(9)
C16E 0.085(11) 0.078(11) 0.169(13) 0.037(11) 0.016(11) 0.025(10)
C17E 0.080(11) 0.092(11) 0.190(13) 0.037(11) 0.018(12) 0.046(9)
C18E 0.080(10) 0.076(11) 0.174(14) 0.049(11) 0.043(11) 0.044(9)
C19E 0.092(10) 0.087(10) 0.160(12) 0.056(10) 0.039(10) 0.041(9)
C20E 0.106(10) 0.103(10) 0.157(12) 0.051(10) 0.048(11) 0.026(10)
C21E 0.101(11) 0.098(11) 0.142(12) 0.071(11) 0.032(11) 0.041(10)
C22E 0.12(2) 0.12(2) 0.20(2) 0.05(2) 0.04(2) 0.039(19)

loop_
_atom_type_symbol
_atom_type_description
_atom_type_scat_dispersion_real
_atom_type_scat_dispersion_imag
_atom_type_scat_source
C C 0.0033 0.0016 'International Tables Vol C Tables 4.2.6.8 and 6.1.1.4'
H H 0.0000 0.0000 'International Tables Vol C Tables 4.2.6.8 and 6.1.1.4'
N N 0.0061 0.0033 'International Tables Vol C Tables 4.2.6.8 and 6.1.1.4'
O O 0.0106 0.0060 'International Tables Vol C Tables 4.2.6.8 and 6.1.1.4'
S S 0.1246 0.1234 'International Tables Vol C Tables 4.2.6.8 and 6.1.1.4'
Cl Cl 0.1484 0.1585 'International Tables Vol C Tables 4.2.6.8 and 6.1.1.4'
Br Br -0.2901 2.4595 'International Tables Vol C Tables 4.2.6.8 and 6.1.1.4'

loop_
_geom_angle_atom_site_label_1
_geom_angle_atom_site_label_2
_geom_angle_atom_site_label_3
_geom_angle
C2A C1A S1A 113.6(2)
C2A C1A H1A 123.2
S1A C1A H1A 123.2
C1A C2A C7A 113.8(3)
C1A C2A Br1A 118.2(2)
C7A C2A Br1A 128.1(2)
C9A C3A C7A 118.8(3)
C9A C3A Cl1A 122.0(2)
C7A C3A Cl1A 119.1(2)
O1A C4A N1A 126.8(3)
O1A C4A C5A 126.2(3)
N1A C4A C5A 107.0(3)
O2A C5A C10A 130.5(3)
O2A C5A C4A 124.1(3)
C10A C5A C4A 105.4(3)
C10A C6A C8A 117.4(3)
C10A C6A H6A 121.3
C8A C6A H6A 121.3
C8A C7A C3A 119.0(3)
C8A C7A C2A 108.8(3)
C3A C7A C2A 132.2(3)
C6A C8A C7A 121.9(3)
C6A C8A S1A 125.0(3)
C7A C8A S1A 113.0(2)
C3A C9A C10A 120.2(3)
C3A C9A N1A 129.9(3)
C10A C9A N1A 109.8(3)
C6A C10A C9A 122.7(3)
C6A C10A C5A 129.8(3)
C9A C10A C5A 107.5(3)
C2B C1B S1B 113.8(2)
C2B C1B H1B 123.1
S1B C1B H1B 123.1
C1B C2B C7B 113.7(3)
C1B C2B Br1B 118.3(2)
C7B C2B Br1B 127.9(2)
C9B C3B C7B 118.6(3)
C9B C3B Cl1B 122.2(2)
C7B C3B Cl1B 119.3(2)
O1B C4B N1B 127.2(3)
O1B C4B C5B 125.9(3)
N1B C4B C5B 106.9(3)
O2B C5B C10B 130.4(3)
O2B C5B C4B 124.4(3)
C10B C5B C4B 105.2(3)
C10B C6B C8B 116.9(3)
C10B C6B H6B 121.6
C8B C6B H6B 121.6
C8B C7B C3B 119.1(3)
C8B C7B C2B 108.9(3)
C3B C7B C2B 131.9(3)
C6B C8B C7B 122.1(3)
C6B C8B S1B 124.7(3)
C7B C8B S1B 113.1(2)
C3B C9B C10B 120.6(3)
C3B C9B N1B 130.2(3)
C10B C9B N1B 109.2(3)
C6B C10B C9B 122.7(3)
C6B C10B C5B 129.4(3)
C9B C10B C5B 108.0(3)
C2C C1C S1C 113.9(2)
C2C C1C H1C 123.0
S1C C1C H1C 123.0
C1C C2C C7C 113.4(3)
C1C C2C Br1C 118.8(2)
C7C C2C Br1C 127.8(2)
C9C C3C C7C 118.3(3)
C9C C3C Cl1C 121.7(2)
C7C C3C Cl1C 120.0(2)
O1C C4C N1C 127.6(3)
O1C C4C C5C 125.3(3)
N1C C4C C5C 107.1(3)
O2C C5C C10C 130.5(3)
O2C C5C C4C 124.9(3)
C10C C5C C4C 104.5(3)
C10C C6C C8C 116.5(3)
C10C C6C H6C 121.7
C8C C6C H6C 121.7
C8C C7C C3C 119.5(3)
C8C C7C C2C 108.7(3)
C3C C7C C2C 131.8(3)
C6C C8C C7C 122.2(3)
C6C C8C S1C 124.5(3)
C7C C8C S1C 113.3(2)
C3C C9C C10C 120.6(3)
C3C C9C N1C 130.2(3)
C10C C9C N1C 109.1(3)
C6C C10C C9C 122.9(3)
C6C C10C C5C 128.7(3)
C9C C10C C5C 108.3(3)
C2D C1D S1D 113.8(2)
C2D C1D H1D 123.1
S1D C1D H1D 123.1
C1D C2D C7D 113.2(3)
C1D C2D Br1D 118.6(2)
C7D C2D Br1D 128.2(2)
C9D C3D C7D 118.5(3)
C9D C3D Cl1D 121.9(2)
C7D C3D Cl1D 119.5(2)
O1D C4D N1D 126.1(3)
O1D C4D C5D 126.7(3)
N1D C4D C5D 107.2(3)
O2D C5D C10D 130.9(3)
O2D C5D C4D 124.2(3)
C10D C5D C4D 104.8(3)
C10D C6D C8D 116.2(3)
C10D C6D H6D 121.9
C8D C6D H6D 121.9
C8D C7D C2D 109.8(3)
C8D C7D C3D 118.5(3)
C2D C7D C3D 131.7(3)
C6D C8D C7D 123.1(3)
C6D C8D S1D 124.7(3)
C7D C8D S1D 112.2(2)
C3D C9D C10D 120.0(3)
C3D C9D N1D 130.0(3)
C10D C9D N1D 110.0(3)
C6D C10D C9D 123.6(3)
C6D C10D C5D 128.7(3)
C9D C10D C5D 107.8(3)
C4A N1A C9A 110.2(3)
C4A N1A C11A 119.9(3)
C9A N1A C11A 129.1(3)
C4B N1B C9B 110.7(3)
C4B N1B C11B 120.7(3)
C9B N1B C11B 128.4(3)
C4C N1C C9C 110.9(3)
C4C N1C C11C 119.2(3)
C9C N1C C11C 129.1(3)
C4D N1D C9D 110.2(3)
C4D N1D C11D 119.8(3)
C9D N1D C11D 130.0(3)
C1A S1A C8A 90.86(16)
C1B S1B C8B 90.40(16)
C1C S1C C8C 90.69(16)
C1D S1D C8D 90.96(16)
N1B C11B C12B 111.7(3)
N1B C11B H11A 109.3
C12B C11B H11A 109.3
N1B C11B H11B 109.3
C12B C11B H11B 109.3
H11A C11B H11B 107.9
C11B C12B C13B 112.6(3)
C11B C12B H12A 109.1
C13B C12B H12A 109.1
C11B C12B H12B 109.1
C13B C12B H12B 109.1
H12A C12B H12B 107.8
C14B C13B C12B 112.5(5)
C14B C13B H13A 109.1
C12B C13B H13A 109.1
C14B C13B H13B 109.1
C12B C13B H13B 109.1
H13A C13B H13B 107.8
C15B C14B C13B 113.1(8)
C15B C14B H14A 109.0
C13B C14B H14A 109.0
C15B C14B H14B 109.0
C13B C14B H14B 109.0
H14A C14B H14B 107.8
C14B C15B C16B 113.8(8)
C14B C15B H15A 108.8
C16B C15B H15A 108.8
C14B C15B H15B 108.8
C16B C15B H15B 108.8
H15A C15B H15B 107.7
C17B C16B C15B 114.4(8)
C17B C16B H16A 108.7
C15B C16B H16A 108.7
C17B C16B H16B 108.7
C15B C16B H16B 108.7
H16A C16B H16B 107.6
C16B C17B C18B 113.8(8)
C16B C17B H17A 108.8
C18B C17B H17A 108.8
C16B C17B H17B 108.8
C18B C17B H17B 108.8
H17A C17B H17B 107.7
C17B C18B C19B 112.2(7)
C17B C18B H18A 109.2
C19B C18B H18A 109.2
C17B C18B H18B 109.2
C19B C18B H18B 109.2
H18A C18B H18B 107.9
C20B C19B C18B 112.3(8)
C20B C19B H19A 109.1
C18B C19B H19A 109.1
C20B C19B H19B 109.1
C18B C19B H19B 109.1
H19A C19B H19B 107.9
C19B C20B C21B 112.7(9)
C19B C20B H20A 109.1
C21B C20B H20A 109.1
C19B C20B H20B 109.1
C21B C20B H20B 109.1
H20A C20B H20B 107.8
C22B C21B C20B 111.2(9)
C22B C21B H21A 109.4
C20B C21B H21A 109.4
C22B C21B H21B 109.4
C20B C21B H21B 109.4
H21A C21B H21B 108.0
C21B C22B H22A 109.5
C21B C22B H22B 109.5
H22A C22B H22B 109.5
C21B C22B H22C 109.5
H22A C22B H22C 109.5
H22B C22B H22C 109.5
C15F C14F H14C 108.9
C15F C14F H14D 108.9
H14C C14F H14D 107.7
C14F C15F C16F 110.0(12)
C14F C15F H15C 109.7
C16F C15F H15C 109.7
C14F C15F H15D 109.7
C16F C15F H15D 109.7
H15C C15F H15D 108.2
C17F C16F C15F 112.0(12)
C17F C16F H16C 109.2
C15F C16F H16C 109.2
C17F C16F H16D 109.2
C15F C16F H16D 109.2
H16C C16F H16D 107.9
C16F C17F C18F 111.6(11)
C16F C17F H17C 109.3
C18F C17F H17C 109.3
C16F C17F H17D 109.3
C18F C17F H17D 109.3
H17C C17F H17D 108.0
C19F C18F C17F 110.5(11)
C19F C18F H18C 109.5
C17F C18F H18C 109.5
C19F C18F H18D 109.5
C17F C18F H18D 109.5
H18C C18F H18D 108.1
C18F C19F C20F 113.0(11)
C18F C19F H19C 109.0
C20F C19F H19C 109.0
C18F C19F H19D 109.0
C20F C19F H19D 109.0
H19C C19F H19D 107.8
C21F C20F C19F 112.8(12)
C21F C20F H20C 109.0
C19F C20F H20C 109.0
C21F C20F H20D 109.0
C19F C20F H20D 109.0
H20C C20F H20D 107.8
C20F C21F C22F 113.4(13)
C20F C21F H21C 108.9
C22F C21F H21C 108.9
C20F C21F H21D 108.9
C22F C21F H21D 108.9
H21C C21F H21D 107.7
C21F C22F H22D 109.5
C21F C22F H22E 109.5
H22D C22F H22E 109.5
C21F C22F H22F 109.5
H22D C22F H22F 109.5
H22E C22F H22F 109.5
N1D C11D C12D 110.3(4)
N1D C11D H11C 109.6
C12D C11D H11C 109.6
N1D C11D H11D 109.6
C12D C11D H11D 109.6
H11C C11D H11D 108.1
C13D C12D C11D 112.0(7)
C13D C12D H12C 109.2
C11D C12D H12C 109.2
C13D C12D H12D 109.2
C11D C12D H12D 109.2
H12C C12D H12D 107.9
C14D C13D C12D 112.7(6)
C14D C13D H13E 109.0
C12D C13D H13E 109.0
C14D C13D H13F 109.0
C12D C13D H13F 109.0
H13E C13D H13F 107.8
C13D C14D C15D 114.8(6)
C13D C14D H14E 108.6
C15D C14D H14E 108.6
C13D C14D H14F 108.6
C15D C14D H14F 108.6
H14E C14D H14F 107.5
C16D C15D C14D 116.5(7)
C16D C15D H15E 108.2
C14D C15D H15E 108.2
C16D C15D H15F 108.2
C14D C15D H15F 108.2
H15E C15D H15F 107.3
C15D C16D C17D 115.2(7)
C15D C16D H16E 108.5
C17D C16D H16E 108.5
C15D C16D H16F 108.5
C17D C16D H16F 108.5
H16E C16D H16F 107.5
C18D C17D C16D 111.5(7)
C18D C17D H17E 109.3
C16D C17D H17E 109.3
C18D C17D H17F 109.3
C16D C17D H17F 109.3
H17E C17D H17F 108.0
C17D C18D C19D 116.0(8)
C17D C18D H18E 108.3
C19D C18D H18E 108.3
C17D C18D H18F 108.3
C19D C18D H18F 108.3
H18E C18D H18F 107.4
C18D C19D C20D 112.5(9)
C18D C19D H19E 109.1
C20D C19D H19E 109.1
C18D C19D H19F 109.1
C20D C19D H19F 109.1
H19E C19D H19F 107.8
C21D C20D C19D 114.5(8)
C21D C20D H20E 108.6
C19D C20D H20E 108.6
C21D C20D H20F 108.6
C19D C20D H20F 108.6
H20E C20D H20F 107.6
C20D C21D C22D 112.0(9)
C20D C21D H21E 109.2
C22D C21D H21E 109.2
C20D C21D H21F 109.2
C22D C21D H21F 109.2
H21E C21D H21F 107.9
C21D C22D H22G 109.5
C21D C22D H22H 109.5
H22G C22D H22H 109.5
C21D C22D H22I 109.5
H22G C22D H22I 109.5
H22H C22D H22I 109.5
C13H C12H H12E 108.2
C13H C12H H12F 108.2
H12E C12H H12F 107.4
C14H C13H C12H 114.2(12)
C14H C13H H13G 108.7
C12H C13H H13G 108.7
C14H C13H H13H 108.7
C12H C13H H13H 108.7
H13G C13H H13H 107.6
C13H C14H C15H 115.1(13)
C13H C14H H14G 108.5
C15H C14H H14G 108.5
C13H C14H H14H 108.5
C15H C14H H14H 108.5
H14G C14H H14H 107.5
C14H C15H C16H 105.5(11)
C14H C15H H15G 110.6
C16H C15H H15G 110.6
C14H C15H H15H 110.6
C16H C15H H15H 110.6
H15G C15H H15H 108.8
C17H C16H C15H 107.4(10)
C17H C16H H16G 110.2
C15H C16H H16G 110.2
C17H C16H H16H 110.2
C15H C16H H16H 110.2
H16G C16H H16H 108.5
C16H C17H C18H 115.3(10)
C16H C17H H17G 108.4
C18H C17H H17G 108.4
C16H C17H H17H 108.4
C18H C17H H17H 108.4
H17G C17H H17H 107.5
C17H C18H C19H 111.9(12)
C17H C18H H18G 109.2
C19H C18H H18G 109.2
C17H C18H H18H 109.2
C19H C18H H18H 109.2
H18G C18H H18H 107.9
C20H C19H C18H 113.6(12)
C20H C19H H19G 108.8
C18H C19H H19G 108.8
C20H C19H H19H 108.8
C18H C19H H19H 108.8
H19G C19H H19H 107.7
C19H C20H C21H 114.6(14)
C19H C20H H20G 108.6
C21H C20H H20G 108.6
C19H C20H H20H 108.6
C21H C20H H20H 108.6
H20G C20H H20H 107.6
C20H C21H C22H 112.5(14)
C20H C21H H21G 109.1
C22H C21H H21G 109.1
C20H C21H H21H 109.1
C22H C21H H21H 109.1
H21G C21H H21H 107.8
C21H C22H H22J 109.5
C21H C22H H22K 109.5
H22J C22H H22K 109.5
C21H C22H H22L 109.5
H22J C22H H22L 109.5
H22K C22H H22L 109.5
N1C C11C C12C 113.3(3)
N1C C11C H11G 108.9
C12C C11C H11G 108.9
N1C C11C H11H 108.9
C12C C11C H11H 108.9
H11G C11C H11H 107.7
C11C C12C C13C 112.3(3)
C11C C12C H12G 109.2
C13C C12C H12G 109.2
C11C C12C H12H 109.2
C13C C12C H12H 109.2
H12G C12C H12H 107.9
C12C C13C C14C 112.0(5)
C12C C13C H13I 109.2
C14C C13C H13I 109.2
C12C C13C H13J 109.2
C14C C13C H13J 109.2
H13I C13C H13J 107.9
C15C C14C C13C 113.0(8)
C15C C14C H14I 109.0
C13C C14C H14I 109.0
C15C C14C H14J 109.0
C13C C14C H14J 109.0
H14I C14C H14J 107.8
C16C C15C C14C 113.5(9)
C16C C15C H15I 108.9
C14C C15C H15I 108.9
C16C C15C H15J 108.9
C14C C15C H15J 108.9
H15I C15C H15J 107.7
C15C C16C C17C 114.1(7)
C15C C16C H16I 108.7
C17C C16C H16I 108.7
C15C C16C H16J 108.7
C17C C16C H16J 108.7
H16I C16C H16J 107.6
C18C C17C C16C 112.7(7)
C18C C17C H17I 109.1
C16C C17C H17I 109.1
C18C C17C H17J 109.1
C16C C17C H17J 109.1
H17I C17C H17J 107.8
C17C C18C C19C 114.1(6)
C17C C18C H18I 108.7
C19C C18C H18I 108.7
C17C C18C H18J 108.7
C19C C18C H18J 108.7
H18I C18C H18J 107.6
C20C C19C C18C 117.8(8)
C20C C19C H19I 107.9
C18C C19C H19I 107.9
C20C C19C H19J 107.9
C18C C19C H19J 107.9
H19I C19C H19J 107.2
C19C C20C C21C 118.9(8)
C19C C20C H20I 107.6
C21C C20C H20I 107.6
C19C C20C H20J 107.6
C21C C20C H20J 107.6
H20I C20C H20J 107.0
C20C C21C C22C 113.7(8)
C20C C21C H21I 108.8
C22C C21C H21I 108.8
C20C C21C H21J 108.8
C22C C21C H21J 108.8
H21I C21C H21J 107.7
C21C C22C H22M 109.5
C21C C22C H22N 109.5
H22M C22C H22N 109.5
C21C C22C H22O 109.5
H22M C22C H22O 109.5
H22N C22C H22O 109.5
C15G C14G H14K 108.8
C15G C14G H14L 108.8
H14K C14G H14L 107.7
C14G C15G C16G 110.9(15)
C14G C15G H15K 109.5
C16G C15G H15K 109.5
C14G C15G H15L 109.5
C16G C15G H15L 109.5
H15K C15G H15L 108.0
C15G C16G C17G 112.6(12)
C15G C16G H16K 109.1
C17G C16G H16K 109.1
C15G C16G H16L 109.1
C17G C16G H16L 109.1
H16K C16G H16L 107.8
C18G C17G C16G 110.8(12)
C18G C17G H17K 109.5
C16G C17G H17K 109.5
C18G C17G H17L 109.5
C16G C17G H17L 109.5
H17K C17G H17L 108.1
C19G C18G C17G 114.3(11)
C19G C18G H18K 108.7
C17G C18G H18K 108.7
C19G C18G H18L 108.7
C17G C18G H18L 108.7
H18K C18G H18L 107.6
C20G C19G C18G 116.7(12)
C20G C19G H19K 108.1
C18G C19G H19K 108.1
C20G C19G H19L 108.1
C18G C19G H19L 108.1
H19K C19G H19L 107.3
C19G C20G C21G 116.0(14)
C19G C20G H20K 108.3
C21G C20G H20K 108.3
C19G C20G H20L 108.3
C21G C20G H20L 108.3
H20K C20G H20L 107.4
C22G C21G C20G 113.0(14)
C22G C21G H21K 109.0
C20G C21G H21K 109.0
C22G C21G H21L 109.0
C20G C21G H21L 109.0
H21K C21G H21L 107.8
C21G C22G H22P 109.5
C21G C22G H22Q 109.5
H22P C22G H22Q 109.5
C21G C22G H22R 109.5
H22P C22G H22R 109.5
H22Q C22G H22R 109.5
N1A C11A C12A 114.1(4)
N1A C11A H11I 108.7
C12A C11A H11I 108.7
N1A C11A H11J 108.7
C12A C11A H11J 108.7
H11I C11A H11J 107.6
C11A C12A C13A 113.0(5)
C11A C12A H12I 109.0
C13A C12A H12I 109.0
C11A C12A H12J 109.0
C13A C12A H12J 109.0
H12I C12A H12J 107.8
C14A C13A C12A 113.8(6)
C14A C13A H13M 108.8
C12A C13A H13M 108.8
C14A C13A H13N 108.8
C12A C13A H13N 108.8
H13M C13A H13N 107.7
C13A C14A C15A 114.0(5)
C13A C14A H14M 108.7
C15A C14A H14M 108.7
C13A C14A H14N 108.7
C15A C14A H14N 108.7
H14M C14A H14N 107.6
C16A C15A C14A 113.5(5)
C16A C15A H15M 108.9
C14A C15A H15M 108.9
C16A C15A H15N 108.9
C14A C15A H15N 108.9
H15M C15A H15N 107.7
C15A C16A C17A 112.3(5)
C15A C16A H16M 109.1
C17A C16A H16M 109.1
C15A C16A H16N 109.1
C17A C16A H16N 109.1
H16M C16A H16N 107.9
C18A C17A C16A 112.7(5)
C18A C17A H17M 109.1
C16A C17A H17M 109.1
C18A C17A H17N 109.1
C16A C17A H17N 109.1
H17M C17A H17N 107.8
C17A C18A C19A 112.6(6)
C17A C18A H18M 109.1
C19A C18A H18M 109.1
C17A C18A H18N 109.1
C19A C18A H18N 109.1
H18M C18A H18N 107.8
C20A C19A C18A 113.5(7)
C20A C19A H19M 108.9
C18A C19A H19M 108.9
C20A C19A H19N 108.9
C18A C19A H19N 108.9
H19M C19A H19N 107.7
C19A C20A C21A 114.9(7)
C19A C20A H20M 108.5
C21A C20A H20M 108.5
C19A C20A H20N 108.5
C21A C20A H20N 108.5
H20M C20A H20N 107.5
C20A C21A C22A 112.2(8)
C20A C21A H21M 109.2
C22A C21A H21M 109.2
C20A C21A H21N 109.2
C22A C21A H21N 109.2
H21M C21A H21N 107.9
C21A C22A H22S 109.5
C21A C22A H22T 109.5
H22S C22A H22T 109.5
C21A C22A H22U 109.5
H22S C22A H22U 109.5
H22T C22A H22U 109.5
C13E C12E H12K 109.1
C13E C12E H12L 109.1
H12K C12E H12L 107.8
C14E C13E C12E 114.9(13)
C14E C13E H13O 108.6
C12E C13E H13O 108.6
C14E C13E H13P 108.6
C12E C13E H13P 108.6
H13O C13E H13P 107.5
C13E C14E C15E 118.5(13)
C13E C14E H14O 107.7
C15E C14E H14O 107.7
C13E C14E H14P 107.7
C15E C14E H14P 107.7
H14O C14E H14P 107.1
C16E C15E C14E 117.8(15)
C16E C15E H15O 107.8
C14E C15E H15O 107.8
C16E C15E H15P 107.8
C14E C15E H15P 107.8
H15O C15E H15P 107.2
C15E C16E C17E 112.1(14)
C15E C16E H16O 109.2
C17E C16E H16O 109.2
C15E C16E H16P 109.2
C17E C16E H16P 109.2
H16O C16E H16P 107.9
C18E C17E C16E 108.0(14)
C18E C17E H17O 110.1
C16E C17E H17O 110.1
C18E C17E H17P 110.1
C16E C17E H17P 110.1
H17O C17E H17P 108.4
C17E C18E C19E 111.8(14)
C17E C18E H18O 109.3
C19E C18E H18O 109.3
C17E C18E H18P 109.3
C19E C18E H18P 109.3
H18O C18E H18P 107.9
C20E C19E C18E 112.1(16)
C20E C19E H19O 109.2
C18E C19E H19O 109.2
C20E C19E H19P 109.2
C18E C19E H19P 109.2
H19O C19E H19P 107.9
C19E C20E C21E 113.4(16)
C19E C20E H20O 108.9
C21E C20E H20O 108.9
C19E C20E H20P 108.9
C21E C20E H20P 108.9
H20O C20E H20P 107.7
C20E C21E C22E 110.4(16)
C20E C21E H21O 109.6
C22E C21E H21O 109.6
C20E C21E H21P 109.6
C22E C21E H21P 109.6
H21O C21E H21P 108.1
C21E C22E H22V 109.5
C21E C22E H22W 109.5
H22V C22E H22W 109.5
C21E C22E H22X 109.5
H22V C22E H22X 109.5
H22W C22E H22X 109.5

loop_
_geom_bond_atom_site_label_1
_geom_bond_atom_site_label_2
_geom_bond_distance
Br1A C2A 1.879(3)
Br1B C2B 1.881(3)
Br1C C2C 1.880(3)
Br1D C2D 1.886(3)
C1A C2A 1.352(4)
C1A S1A 1.709(3)
C1A H1A 0.9500
C2A C7A 1.447(4)
C3A C9A 1.377(4)
C3A C7A 1.423(4)
C3A Cl1A 1.732(3)
C4A O1A 1.214(3)
C4A N1A 1.369(4)
C4A C5A 1.528(4)
C5A O2A 1.219(3)
C5A C10A 1.454(4)
C6A C10A 1.368(4)
C6A C8A 1.394(4)
C6A H6A 0.9500
C7A C8A 1.416(4)
C8A S1A 1.730(3)
C9A C10A 1.412(4)
C9A N1A 1.420(4)
C1B C2B 1.342(4)
C1B S1B 1.713(3)
C1B H1B 0.9500
C2B C7B 1.446(4)
C3B C9B 1.373(4)
C3B C7B 1.421(4)
C3B Cl1B 1.725(3)
C4B O1B 1.218(3)
C4B N1B 1.364(4)
C4B C5B 1.529(4)
C5B O2B 1.218(4)
C5B C10B 1.458(4)
C6B C10B 1.371(4)
C6B C8B 1.400(4)
C6B H6B 0.9500
C7B C8B 1.408(4)
C8B S1B 1.731(3)
C9B C10B 1.405(4)
C9B N1B 1.429(4)
C1C C2C 1.357(4)
C1C S1C 1.698(3)
C1C H1C 0.9500
C2C C7C 1.444(4)
C3C C9C 1.375(4)
C3C C7C 1.422(4)
C3C Cl1C 1.725(3)
C4C O1C 1.212(3)
C4C N1C 1.366(4)
C4C C5C 1.541(5)
C5C O2C 1.208(4)
C5C C10C 1.464(4)
C6C C10C 1.373(4)
C6C C8C 1.402(4)
C6C H6C 0.9500
C7C C8C 1.411(4)
C8C S1C 1.729(3)
C9C C10C 1.412(4)
C9C N1C 1.426(4)
C1D C2D 1.354(4)
C1D S1D 1.698(3)
C1D H1D 0.9500
C2D C7D 1.431(4)
C3D C9D 1.381(4)
C3D C7D 1.433(4)
C3D Cl1D 1.731(3)
C4D O1D 1.217(3)
C4D N1D 1.374(4)
C4D C5D 1.533(5)
C5D O2D 1.208(4)
C5D C10D 1.467(4)
C6D C10D 1.373(4)
C6D C8D 1.392(4)
C6D H6D 0.9500
C7D C8D 1.412(4)
C8D S1D 1.731(3)
C9D C10D 1.407(4)
C9D N1D 1.424(4)
N1A C11A 1.459(4)
N1B C11B 1.465(4)
N1C C11C 1.465(4)
N1D C11D 1.470(4)
C11B C12B 1.516(4)
C11B H11A 0.9900
C11B H11B 0.9900
C12B C13B 1.531(4)
C12B H12A 0.9900
C12B H12B 0.9900
C13B C14B 1.529(9)
C13B H13A 0.9900
C13B H13B 0.9900
C14B C15B 1.517(9)
C14B H14A 0.9900
C14B H14B 0.9900
C15B C16B 1.519(10)
C15B H15A 0.9900
C15B H15B 0.9900
C16B C17B 1.516(10)
C16B H16A 0.9900
C16B H16B 0.9900
C17B C18B 1.521(10)
C17B H17A 0.9900
C17B H17B 0.9900
C18B C19B 1.537(10)
C18B H18A 0.9900
C18B H18B 0.9900
C19B C20B 1.503(11)
C19B H19A 0.9900
C19B H19B 0.9900
C20B C21B 1.535(11)
C20B H20A 0.9900
C20B H20B 0.9900
C21B C22B 1.500(12)
C21B H21A 0.9900
C21B H21B 0.9900
C22B H22A 0.9800
C22B H22B 0.9800
C22B H22C 0.9800
C14F C15F 1.533(15)
C14F H14C 0.9900
C14F H14D 0.9900
C15F C16F 1.546(15)
C15F H15C 0.9900
C15F H15D 0.9900
C16F C17F 1.513(14)
C16F H16C 0.9900
C16F H16D 0.9900
C17F C18F 1.551(14)
C17F H17C 0.9900
C17F H17D 0.9900
C18F C19F 1.522(13)
C18F H18C 0.9900
C18F H18D 0.9900
C19F C20F 1.532(14)
C19F H19C 0.9900
C19F H19D 0.9900
C20F C21F 1.522(15)
C20F H20C 0.9900
C20F H20D 0.9900
C21F C22F 1.524(15)
C21F H21C 0.9900
C21F H21D 0.9900
C22F H22D 0.9800
C22F H22E 0.9800
C22F H22F 0.9800
C11D C12D 1.543(8)
C11D H11C 0.9900
C11D H11D 0.9900
C12D C13D 1.524(9)
C12D H12C 0.9900
C12D H12D 0.9900
C13D C14D 1.481(9)
C13D H13E 0.9900
C13D H13F 0.9900
C14D C15D 1.536(8)
C14D H14E 0.9900
C14D H14F 0.9900
C15D C16D 1.489(9)
C15D H15E 0.9900
C15D H15F 0.9900
C16D C17D 1.545(9)
C16D H16E 0.9900
C16D H16F 0.9900
C17D C18D 1.505(10)
C17D H17E 0.9900
C17D H17F 0.9900
C18D C19D 1.507(10)
C18D H18E 0.9900
C18D H18F 0.9900
C19D C20D 1.511(11)
C19D H19E 0.9900
C19D H19F 0.9900
C20D C21D 1.495(11)
C20D H20E 0.9900
C20D H20F 0.9900
C21D C22D 1.521(11)
C21D H21E 0.9900
C21D H21F 0.9900
C22D H22G 0.9800
C22D H22H 0.9800
C22D H22I 0.9800
C12H C13H 1.514(14)
C12H H12E 0.9900
C12H H12F 0.9900
C13H C14H 1.488(15)
C13H H13G 0.9900
C13H H13H 0.9900
C14H C15H 1.531(15)
C14H H14G 0.9900
C14H H14H 0.9900
C15H C16H 1.650(15)
C15H H15G 0.9900
C15H H15H 0.9900
C16H C17H 1.502(12)
C16H H16G 0.9900
C16H H16H 0.9900
C17H C18H 1.511(14)
C17H H17G 0.9900
C17H H17H 0.9900
C18H C19H 1.554(15)
C18H H18G 0.9900
C18H H18H 0.9900
C19H C20H 1.507(15)
C19H H19G 0.9900
C19H H19H 0.9900
C20H C21H 1.512(15)
C20H H20G 0.9900
C20H H20H 0.9900
C21H C22H 1.541(17)
C21H H21G 0.9900
C21H H21H 0.9900
C22H H22J 0.9800
C22H H22K 0.9800
C22H H22L 0.9800
C11C C12C 1.514(4)
C11C H11G 0.9900
C11C H11H 0.9900
C12C C13C 1.515(5)
C12C H12G 0.9900
C12C H12H 0.9900
C13C C14C 1.538(9)
C13C H13I 0.9900
C13C H13J 0.9900
C14C C15C 1.517(10)
C14C H14I 0.9900
C14C H14J 0.9900
C15C C16C 1.511(10)
C15C H15I 0.9900
C15C H15J 0.9900
C16C C17C 1.522(9)
C16C H16I 0.9900
C16C H16J 0.9900
C17C C18C 1.522(9)
C17C H17I 0.9900
C17C H17J 0.9900
C18C C19C 1.522(8)
C18C H18I 0.9900
C18C H18J 0.9900
C19C C20C 1.484(11)
C19C H19I 0.9900
C19C H19J 0.9900
C20C C21C 1.510(9)
C20C H20I 0.9900
C20C H20J 0.9900
C21C C22C 1.511(12)
C21C H21I 0.9900
C21C H21J 0.9900
C22C H22M 0.9800
C22C H22N 0.9800
C22C H22O 0.9800
C14G C15G 1.522(16)
C14G H14K 0.9900
C14G H14L 0.9900
C15G C16G 1.526(16)
C15G H15K 0.9900
C15G H15L 0.9900
C16G C17G 1.527(14)
C16G H16K 0.9900
C16G H16L 0.9900
C17G C18G 1.521(14)
C17G H17K 0.9900
C17G H17L 0.9900
C18G C19G 1.514(13)
C18G H18K 0.9900
C18G H18L 0.9900
C19G C20G 1.484(16)
C19G H19K 0.9900
C19G H19L 0.9900
C20G C21G 1.522(15)
C20G H20K 0.9900
C20G H20L 0.9900
C21G C22G 1.509(17)
C21G H21K 0.9900
C21G H21L 0.9900
C22G H22P 0.9800
C22G H22Q 0.9800
C22G H22R 0.9800
C11A C12A 1.509(6)
C11A H11I 0.9900
C11A H11J 0.9900
C12A C13A 1.527(8)
C12A H12I 0.9900
C12A H12J 0.9900
C13A C14A 1.491(7)
C13A H13M 0.9900
C13A H13N 0.9900
C14A C15A 1.539(7)
C14A H14M 0.9900
C14A H14N 0.9900
C15A C16A 1.487(7)
C15A H15M 0.9900
C15A H15N 0.9900
C16A C17A 1.563(7)
C16A H16M 0.9900
C16A H16N 0.9900
C17A C18A 1.486(7)
C17A H17M 0.9900
C17A H17N 0.9900
C18A C19A 1.527(8)
C18A H18M 0.9900
C18A H18N 0.9900
C19A C20A 1.445(8)
C19A H19M 0.9900
C19A H19N 0.9900
C20A C21A 1.501(10)
C20A H20M 0.9900
C20A H20N 0.9900
C21A C22A 1.522(12)
C21A H21M 0.9900
C21A H21N 0.9900
C22A H22S 0.9800
C22A H22T 0.9800
C22A H22U 0.9800
C12E C13E 1.526(15)
C12E H12K 0.9900
C12E H12L 0.9900
C13E C14E 1.481(16)
C13E H13O 0.9900
C13E H13P 0.9900
C14E C15E 1.493(14)
C14E H14O 0.9900
C14E H14P 0.9900
C15E C16E 1.461(16)
C15E H15O 0.9900
C15E H15P 0.9900
C16E C17E 1.573(17)
C16E H16O 0.9900
C16E H16P 0.9900
C17E C18E 1.519(16)
C17E H17O 0.9900
C17E H17P 0.9900
C18E C19E 1.522(17)
C18E H18O 0.9900
C18E H18P 0.9900
C19E C20E 1.493(17)
C19E H19O 0.9900
C19E H19P 0.9900
C20E C21E 1.525(18)
C20E H20O 0.9900
C20E H20P 0.9900
C21E C22E 1.548(19)
C21E H21O 0.9900
C21E H21P 0.9900
C22E H22V 0.9800
C22E H22W 0.9800
C22E H22X 0.9800
